data_7019085
loop_
_publ_author_name
'McCann, Malachy'
'Curran, Robert'
'Ben-Shoshan, Marcia'
'McKee, Vickie'
'Tahir, Asif Ali'
'Devereux, Michael'
'Kavanagh, Kevin'
'Creaven, Bernadette S.'
'Kellett, Andrew'

_publ_section_title
;
 Silver(i) complexes of 9-anthracenecarboxylic acid and imidazoles:
 synthesis, structure and antimicrobial activity.
;
_journal_issue 21
_journal_name_full 'Dalton transactions (Cambridge, England : 2003)'
_journal_page_first 6516
_journal_page_last 6527
_journal_paper_doi 10.1039/c2dt12166b
_journal_volume 41
_journal_year 2012
_chemical_formula_sum 'C118 H102 Ag6 N8 O12'
_chemical_formula_weight 2471.30
_chemical_name_systematic
;
?
;
_space_group_IT_number 2
_symmetry_cell_setting triclinic
_symmetry_space_group_name_Hall '-P 1'
_symmetry_space_group_name_H-M 'P -1'
_atom_sites_solution_hydrogens geom
_atom_sites_solution_primary direct
_atom_sites_solution_secondary difmap
_audit_creation_method SHELXL-97
_cell_angle_alpha 96.0190(10)
_cell_angle_beta 95.8310(10)
_cell_angle_gamma 90.2370(10)
_cell_formula_units_Z 4
_cell_length_a 17.6333(7)
_cell_length_b 19.3853(8)
_cell_length_c 30.4753(13)
_cell_measurement_reflns_used 9839
_cell_measurement_temperature 150(2)
_cell_measurement_theta_max 26.13
_cell_measurement_theta_min 2.35
_cell_volume 10305.1(7)
_computing_cell_refinement 'Bruker SAINT'
_computing_data_collection 'Bruker APEX2'
_computing_data_reduction 'Bruker SAINT'
_computing_molecular_graphics 'Bruker SHELXTL'
_computing_publication_material 'Bruker SHELXTL'
_computing_structure_refinement 'SHELXL-97 (Sheldrick, 2008)'
_computing_structure_solution 'SHELXS-97 (Sheldrick, 2008)'
_diffrn_ambient_temperature 150(2)
_diffrn_measured_fraction_theta_full 0.997
_diffrn_measured_fraction_theta_max 0.997
_diffrn_measurement_device_type 'Bruker APEX-II CCD'
_diffrn_measurement_method '\f and \w scans'
_diffrn_radiation_monochromator graphite
_diffrn_radiation_source 'fine-focus sealed tube'
_diffrn_radiation_type MoK\a
_diffrn_radiation_wavelength 0.71073
_diffrn_reflns_av_R_equivalents 0.0422
_diffrn_reflns_av_sigmaI/netI 0.0610
_diffrn_reflns_limit_h_max 21
_diffrn_reflns_limit_h_min -21
_diffrn_reflns_limit_k_max 23
_diffrn_reflns_limit_k_min -23
_diffrn_reflns_limit_l_max 37
_diffrn_reflns_limit_l_min -37
_diffrn_reflns_number 89958
_diffrn_reflns_theta_full 26.00
_diffrn_reflns_theta_max 26.00
_diffrn_reflns_theta_min 0.68
_exptl_absorpt_coefficient_mu 1.185
_exptl_absorpt_correction_T_max 0.4311
_exptl_absorpt_correction_T_min 0.3430
_exptl_absorpt_correction_type multi-scan
_exptl_absorpt_process_details 'SADABS v2007/2, Sheldrick, G.M., (2007)'
_exptl_crystal_colour Colourless
_exptl_crystal_density_diffrn 1.593
_exptl_crystal_density_method 'not measured'
_exptl_crystal_description block
_exptl_crystal_F_000 4976
_exptl_crystal_size_max 0.32
_exptl_crystal_size_mid 0.19
_exptl_crystal_size_min 0.12
_refine_diff_density_max 1.703
_refine_diff_density_min -0.978
_refine_diff_density_rms 0.113
_refine_ls_extinction_method none
_refine_ls_goodness_of_fit_ref 1.067
_refine_ls_hydrogen_treatment constr
_refine_ls_matrix_type full
_refine_ls_number_parameters 2665
_refine_ls_number_reflns 40407
_refine_ls_number_restraints 3021
_refine_ls_restrained_S_all 1.034
_refine_ls_R_factor_all 0.0739
_refine_ls_R_factor_gt 0.0505
_refine_ls_shift/su_max 0.002
_refine_ls_shift/su_mean 0.000
_refine_ls_structure_factor_coef Fsqd
_refine_ls_weighting_details 'calc w=1/[\s^2^(Fo^2^)+(0.0294P)^2^+41.7032P] where P=(Fo^2^+2Fc^2^)/3'
_refine_ls_weighting_scheme calc
_refine_ls_wR_factor_gt 0.1130
_refine_ls_wR_factor_ref 0.1228
_reflns_number_gt 29606
_reflns_number_total 40407
_reflns_threshold_expression >2sigma(I)
_cod_data_source_file c2dt12166b.txt
_cod_data_source_block Complex_6(rjc56a)
_cod_depositor_comments
;
The following automatic conversions were performed:

'_symmetry_cell_setting' value 'Triclinic' changed to 'triclinic'
according to /home/saulius/struct/CIF-dictionaries/cif_core.dic
dictionary named 'cif_core.dic' version 2.4.1 from 2010-06-29.

Automatic conversion script
Id: cif_fix_values 1715 2011-07-08 13:25:40Z adriana 
;
_cod_original_sg_symbol_H-M P-1
_cod_database_code 7019085

loop_
_symmetry_equiv_pos_as_xyz
'x, y, z'
'-x, -y, -z'

loop_
_atom_site_label
_atom_site_type_symbol
_atom_site_fract_x
_atom_site_fract_y
_atom_site_fract_z
_atom_site_U_iso_or_equiv
_atom_site_adp_type
_atom_site_occupancy
_atom_site_symmetry_multiplicity
_atom_site_calc_flag
_atom_site_refinement_flags
_atom_site_disorder_assembly
_atom_site_disorder_group
Ag1 Ag 0.57487(3) -0.04036(3) 0.750177(14) 0.04057(12) Uani 1 1 d U . .
Ag2 Ag 0.45212(2) 0.03035(2) 0.703121(12) 0.02223(9) Uani 1 1 d U . .
Ag3 Ag 0.36031(3) 0.12953(2) 0.749986(14) 0.03781(12) Uani 1 1 d U . .
Ag4 Ag 0.47537(2) 0.05107(2) 0.797070(12) 0.02350(9) Uani 1 1 d U . .
O1A O 0.6167(2) -0.0593(2) 0.68420(12) 0.0386(10) Uani 1 1 d U . .
O2A O 0.4998(2) -0.0483(2) 0.64967(12) 0.0338(9) Uani 1 1 d U . .
C1A C 0.5691(3) -0.0608(3) 0.65009(18) 0.0294(12) Uani 1 1 d U . .
C2A C 0.5994(3) -0.0783(3) 0.60553(17) 0.0272(11) Uani 1 1 d U . .
C3A C 0.6551(3) -0.0344(3) 0.59204(18) 0.0305(12) Uani 1 1 d U . .
C4A C 0.6865(3) 0.0250(3) 0.6189(2) 0.0373(13) Uani 1 1 d U . .
H4A H 0.6688 0.0374 0.6470 0.045 Uiso 1 1 calc R . .
C5A C 0.7411(4) 0.0640(4) 0.6052(2) 0.0478(16) Uani 1 1 d U . .
H5A H 0.7621 0.1029 0.6242 0.057 Uiso 1 1 calc R . .
C6A C 0.7676(4) 0.0479(4) 0.5629(2) 0.0525(17) Uani 1 1 d U . .
H6A H 0.8066 0.0756 0.5539 0.063 Uiso 1 1 calc R . .
C7A C 0.7373(4) -0.0068(4) 0.5356(2) 0.0467(16) Uani 1 1 d U . .
H7A H 0.7545 -0.0166 0.5071 0.056 Uiso 1 1 calc R . .
C8A C 0.6802(4) -0.0500(3) 0.54878(19) 0.0372(13) Uani 1 1 d U . .
C9A C 0.6504(3) -0.1082(3) 0.52164(19) 0.0364(13) Uani 1 1 d U . .
H9A H 0.6667 -0.1175 0.4929 0.044 Uiso 1 1 calc R . .
C10A C 0.5978(3) -0.1529(3) 0.53511(18) 0.0329(12) Uani 1 1 d U . .
C11A C 0.5692(4) -0.2127(3) 0.5073(2) 0.0390(14) Uani 1 1 d U . .
H11A H 0.5853 -0.2220 0.4784 0.047 Uiso 1 1 calc R . .
C12A C 0.5198(4) -0.2560(3) 0.5212(2) 0.0470(16) Uani 1 1 d U . .
H12A H 0.5018 -0.2959 0.5021 0.056 Uiso 1 1 calc R . .
C13A C 0.4939(4) -0.2436(3) 0.5635(2) 0.0491(17) Uani 1 1 d U . .
H13A H 0.4595 -0.2755 0.5730 0.059 Uiso 1 1 calc R . .
C14A C 0.5184(4) -0.1855(3) 0.5911(2) 0.0384(14) Uani 1 1 d U . .
H14A H 0.5001 -0.1772 0.6194 0.046 Uiso 1 1 calc R . .
C15A C 0.5712(3) -0.1375(3) 0.57780(18) 0.0318(12) Uani 1 1 d U . .
O1B O 0.3611(2) 0.0750(2) 0.65182(13) 0.0414(10) Uani 1 1 d U . .
O2B O 0.2713(2) 0.1137(2) 0.69405(13) 0.0444(11) Uani 1 1 d U . .
C1B C 0.2958(3) 0.0966(3) 0.65751(18) 0.0289(12) Uani 1 1 d U . .
C2B C 0.2436(3) 0.1045(3) 0.61615(17) 0.0269(11) Uani 1 1 d U . .
C3B C 0.1881(3) 0.0547(3) 0.59978(19) 0.0319(12) Uani 1 1 d U . .
C4B C 0.1723(3) -0.0038(3) 0.6227(2) 0.0391(14) Uani 1 1 d U . .
H4B H 0.2003 -0.0095 0.6504 0.047 Uiso 1 1 calc R . .
C5B C 0.1174(4) -0.0511(4) 0.6052(3) 0.0529(17) Uani 1 1 d U . .
H5B H 0.1066 -0.0888 0.6212 0.063 Uiso 1 1 calc R . .
C6B C 0.0764(4) -0.0450(4) 0.5639(3) 0.0596(19) Uani 1 1 d U . .
H6B H 0.0391 -0.0792 0.5520 0.072 Uiso 1 1 calc R . .
C7B C 0.0892(4) 0.0087(4) 0.5408(2) 0.0501(17) Uani 1 1 d U . .
H7B H 0.0611 0.0113 0.5127 0.060 Uiso 1 1 calc R . .
C8B C 0.1443(3) 0.0621(3) 0.55771(19) 0.0336(12) Uani 1 1 d U . .
C9B C 0.1556(3) 0.1187(3) 0.5355(2) 0.0365(13) Uani 1 1 d U . .
H9B H 0.1273 0.1223 0.5076 0.044 Uiso 1 1 calc R . .
C10B C 0.2085(3) 0.1719(3) 0.55336(18) 0.0320(12) Uani 1 1 d U . .
C11B C 0.2189(4) 0.2315(3) 0.5324(2) 0.0387(14) Uani 1 1 d U . .
H11B H 0.1901 0.2362 0.5048 0.046 Uiso 1 1 calc R . .
C12B C 0.2684(4) 0.2824(3) 0.5501(2) 0.0434(15) Uani 1 1 d U . .
H12B H 0.2742 0.3225 0.5351 0.052 Uiso 1 1 calc R . .
C13B C 0.3120(4) 0.2759(3) 0.5913(2) 0.0431(15) Uani 1 1 d U . .
H13B H 0.3458 0.3124 0.6043 0.052 Uiso 1 1 calc R . .
C14B C 0.3057(3) 0.2178(3) 0.6123(2) 0.0380(14) Uani 1 1 d U . .
H14B H 0.3367 0.2132 0.6392 0.046 Uiso 1 1 calc R . .
C15B C 0.2531(3) 0.1640(3) 0.59407(17) 0.0280(11) Uani 1 1 d U . .
O1C O 0.3830(2) 0.2059(2) 0.80744(12) 0.0376(10) Uani 1 1 d U . .
O2C O 0.4483(2) 0.1367(2) 0.85130(13) 0.0409(10) Uani 1 1 d U . .
C1C C 0.4061(3) 0.1850(3) 0.84451(18) 0.0317(12) Uani 1 1 d U . .
C2C C 0.3742(3) 0.2233(3) 0.88461(18) 0.0317(12) Uani 1 1 d U . .
C3C C 0.3011(3) 0.2037(3) 0.89246(18) 0.0306(12) Uani 1 1 d U . .
C4C C 0.2564(3) 0.1521(3) 0.86417(19) 0.0376(14) Uani 1 1 d U . .
H4C H 0.2768 0.1301 0.8387 0.045 Uiso 1 1 calc R . .
C5C C 0.1862(4) 0.1338(4) 0.8726(2) 0.0471(16) Uani 1 1 d U . .
H5C H 0.1574 0.1002 0.8528 0.056 Uiso 1 1 calc R . .
C6C C 0.1548(4) 0.1645(4) 0.9111(2) 0.0498(17) Uani 1 1 d U . .
H6C H 0.1056 0.1505 0.9172 0.060 Uiso 1 1 calc R . .
C7C C 0.1950(4) 0.2135(4) 0.9389(2) 0.0481(16) Uani 1 1 d U . .
H7C H 0.1735 0.2335 0.9645 0.058 Uiso 1 1 calc R . .
C8C C 0.2692(3) 0.2358(3) 0.93068(18) 0.0342(13) Uani 1 1 d U . .
C9C C 0.3127(4) 0.2857(3) 0.95933(19) 0.0391(14) Uani 1 1 d U . .
H9C H 0.2914 0.3074 0.9846 0.047 Uiso 1 1 calc R . .
C10C C 0.3854(4) 0.3042(3) 0.95178(19) 0.0377(13) Uani 1 1 d U . .
C11C C 0.4332(5) 0.3527(3) 0.9817(2) 0.0512(17) Uani 1 1 d U . .
H11C H 0.4136 0.3739 1.0077 0.061 Uiso 1 1 calc R . .
C12C C 0.5036(5) 0.3684(4) 0.9742(2) 0.0577(19) Uani 1 1 d U . .
H12C H 0.5332 0.4005 0.9947 0.069 Uiso 1 1 calc R . .
C13C C 0.5349(4) 0.3384(3) 0.9365(2) 0.0533(18) Uani 1 1 d U . .
H13C H 0.5854 0.3506 0.9318 0.064 Uiso 1 1 calc R . .
C14C C 0.4940(4) 0.2920(3) 0.9065(2) 0.0457(15) Uani 1 1 d U . .
H14C H 0.5159 0.2724 0.8809 0.055 Uiso 1 1 calc R . .
C15C C 0.4182(3) 0.2727(3) 0.91337(19) 0.0340(13) Uani 1 1 d U . .
O1D O 0.5393(3) -0.0072(2) 0.85004(14) 0.0573(13) Uani 1 1 d U . .
O2D O 0.6025(3) -0.0870(3) 0.81315(14) 0.0667(16) Uani 1 1 d U . .
C1D C 0.5835(3) -0.0560(3) 0.84778(18) 0.0323(12) Uani 1 1 d U . .
C2D C 0.6150(3) -0.0799(3) 0.89155(18) 0.0303(12) Uani 1 1 d U . .
C3D C 0.5688(3) -0.1211(3) 0.91359(19) 0.0340(13) Uani 1 1 d U . .
C4D C 0.4965(4) -0.1475(3) 0.8941(2) 0.0453(15) Uani 1 1 d U . .
H4D H 0.4777 -0.1348 0.8657 0.054 Uiso 1 1 calc R . .
C5D C 0.4537(4) -0.1894(4) 0.9140(3) 0.061(2) Uani 1 1 d U . .
H5D H 0.4067 -0.2078 0.8992 0.074 Uiso 1 1 calc R . .
C6D C 0.4788(5) -0.2064(4) 0.9571(3) 0.073(2) Uani 1 1 d U . .
H6D H 0.4479 -0.2351 0.9716 0.088 Uiso 1 1 calc R . .
C7D C 0.5469(5) -0.1818(4) 0.9778(3) 0.062(2) Uani 1 1 d U . .
H7D H 0.5628 -0.1933 1.0069 0.074 Uiso 1 1 calc R . .
C8D C 0.5950(4) -0.1388(3) 0.9566(2) 0.0434(15) Uani 1 1 d U . .
C9D C 0.6651(4) -0.1168(4) 0.9757(2) 0.0488(16) Uani 1 1 d U . .
H9D H 0.6819 -0.1293 1.0044 0.059 Uiso 1 1 calc R . .
C10D C 0.7137(4) -0.0765(3) 0.9548(2) 0.0447(15) Uani 1 1 d U . .
C11D C 0.7861(4) -0.0525(4) 0.9749(3) 0.064(2) Uani 1 1 d U . .
H11D H 0.8024 -0.0631 1.0041 0.077 Uiso 1 1 calc R . .
C12D C 0.8318(5) -0.0157(4) 0.9541(3) 0.073(2) Uani 1 1 d U . .
H12D H 0.8803 -0.0008 0.9685 0.088 Uiso 1 1 calc R . .
C13D C 0.8094(5) 0.0015(4) 0.9112(3) 0.074(2) Uani 1 1 d U . .
H13D H 0.8436 0.0269 0.8966 0.088 Uiso 1 1 calc R . .
C14D C 0.7383(4) -0.0177(4) 0.8897(3) 0.0560(18) Uani 1 1 d U . .
H14D H 0.7235 -0.0047 0.8609 0.067 Uiso 1 1 calc R . .
C15D C 0.6872(3) -0.0576(3) 0.9112(2) 0.0353(13) Uani 1 1 d U . .
O1E O 0.5261(2) 0.1249(2) 0.71329(13) 0.0413(10) Uani 1 1 d U . .
O2E O 0.5898(2) 0.0923(2) 0.77479(13) 0.0355(9) Uani 1 1 d U . .
C1E C 0.5797(3) 0.1296(3) 0.74470(18) 0.0288(12) Uani 1 1 d U . .
C2E C 0.6360(3) 0.1885(3) 0.74346(17) 0.0323(12) Uani 1 1 d U . .
C3E C 0.6119(3) 0.2566(3) 0.75265(18) 0.0321(12) Uani 1 1 d U . .
C4E C 0.5403(4) 0.2735(3) 0.7678(2) 0.0412(14) Uani 1 1 d U . .
H4E H 0.5047 0.2372 0.7697 0.049 Uiso 1 1 calc R . .
C5E C 0.5207(4) 0.3407(4) 0.7800(2) 0.0520(17) Uani 1 1 d U . .
H5E H 0.4731 0.3504 0.7912 0.062 Uiso 1 1 calc R . .
C6E C 0.5723(4) 0.3961(4) 0.7757(3) 0.0600(19) Uani 1 1 d U . .
H6E H 0.5582 0.4427 0.7834 0.072 Uiso 1 1 calc R . .
C7E C 0.6408(4) 0.3830(4) 0.7609(3) 0.0539(18) Uani 1 1 d U . .
H7E H 0.6738 0.4207 0.7579 0.065 Uiso 1 1 calc R . .
C8E C 0.6652(4) 0.3131(3) 0.7496(2) 0.0398(14) Uani 1 1 d U . .
C9E C 0.7367(4) 0.2980(3) 0.7372(2) 0.0425(15) Uani 1 1 d U . .
H9E H 0.7702 0.3352 0.7339 0.051 Uiso 1 1 calc R . .
C10E C 0.7616(4) 0.2305(4) 0.7295(2) 0.0424(14) Uani 1 1 d U . .
C11E C 0.8381(4) 0.2151(4) 0.7205(2) 0.0544(17) Uani 1 1 d U . .
H11E H 0.8724 0.2520 0.7179 0.065 Uiso 1 1 calc R . .
C12E C 0.8624(4) 0.1487(4) 0.7156(2) 0.0588(19) Uani 1 1 d U . .
H12E H 0.9134 0.1396 0.7096 0.071 Uiso 1 1 calc R . .
C13E C 0.8128(4) 0.0933(4) 0.7192(2) 0.0555(18) Uani 1 1 d U . .
H13E H 0.8310 0.0472 0.7164 0.067 Uiso 1 1 calc R . .
C14E C 0.7383(4) 0.1051(4) 0.7268(2) 0.0447(15) Uani 1 1 d U . .
H14E H 0.7047 0.0670 0.7277 0.054 Uiso 1 1 calc R . .
C15E C 0.7110(3) 0.1740(3) 0.73334(18) 0.0355(13) Uani 1 1 d U . .
O1F O 0.3811(2) -0.0525(2) 0.72479(13) 0.0389(10) Uani 1 1 d U . .
O2F O 0.3492(2) 0.0078(2) 0.78665(13) 0.0357(9) Uani 1 1 d U . .
C1F C 0.3434(3) -0.0423(3) 0.75633(18) 0.0321(13) Uani 1 1 d U . .
C2F C 0.2822(4) -0.0973(3) 0.75920(19) 0.0378(13) Uani 1 1 d U . .
C3F C 0.3081(4) -0.1638(3) 0.76777(19) 0.0420(14) Uani 1 1 d U . .
C4F C 0.3848(4) -0.1800(4) 0.7776(2) 0.0535(17) Uani 1 1 d U . .
H4F H 0.4223 -0.1445 0.7783 0.064 Uiso 1 1 calc R . .
C5F C 0.4077(6) -0.2446(4) 0.7861(3) 0.070(2) Uani 1 1 d U . .
H5F H 0.4602 -0.2530 0.7936 0.084 Uiso 1 1 calc R . .
C6F C 0.3539(7) -0.2990(5) 0.7839(3) 0.085(3) Uani 1 1 d U . .
H6F H 0.3704 -0.3441 0.7895 0.102 Uiso 1 1 calc R . .
C7F C 0.2803(7) -0.2875(4) 0.7742(3) 0.082(2) Uani 1 1 d U . .
H7F H 0.2452 -0.3251 0.7726 0.098 Uiso 1 1 calc R . .
C8F C 0.2513(5) -0.2194(4) 0.7659(2) 0.0610(18) Uani 1 1 d U . .
C9F C 0.1757(5) -0.2048(5) 0.7561(3) 0.070(2) Uani 1 1 d U . .
H9F H 0.1393 -0.2415 0.7541 0.084 Uiso 1 1 calc R . .
C10F C 0.1504(4) -0.1395(5) 0.7490(2) 0.0603(18) Uani 1 1 d U . .
C11F C 0.0719(5) -0.1241(6) 0.7388(3) 0.081(2) Uani 1 1 d U . .
H11F H 0.0351 -0.1606 0.7363 0.098 Uiso 1 1 calc R . .
C12F C 0.0486(5) -0.0604(7) 0.7325(3) 0.093(3) Uani 1 1 d U . .
H12F H -0.0044 -0.0518 0.7271 0.112 Uiso 1 1 calc R . .
C13F C 0.1013(5) -0.0061(6) 0.7337(3) 0.078(2) Uani 1 1 d U . .
H13F H 0.0838 0.0388 0.7282 0.094 Uiso 1 1 calc R . .
C14F C 0.1784(4) -0.0167(4) 0.7427(2) 0.0527(17) Uani 1 1 d U . .
H14F H 0.2134 0.0209 0.7437 0.063 Uiso 1 1 calc R . .
C15F C 0.2054(4) -0.0829(4) 0.7504(2) 0.0475(15) Uani 1 1 d U . .
Ag5 Ag 0.41303(3) -0.00668(2) 0.579529(15) 0.03663(11) Uani 1 1 d U . .
C21A C 0.5073(3) 0.1236(3) 0.6045(2) 0.0379(14) Uani 1 1 d U . .
H21A H 0.4839 0.1286 0.6314 0.045 Uiso 1 1 calc R . .
N1A N 0.4899(3) 0.0740(3) 0.57153(16) 0.0353(11) Uani 1 1 d U . .
C22A C 0.5372(3) 0.0855(3) 0.5398(2) 0.0356(13) Uani 1 1 d U . .
H22A H 0.5385 0.0577 0.5123 0.043 Uiso 1 1 calc R . .
C23A C 0.5806(3) 0.1411(3) 0.55328(19) 0.0367(13) Uani 1 1 d U . .
H23A H 0.6175 0.1605 0.5373 0.044 Uiso 1 1 calc R . .
N2A N 0.5622(3) 0.1655(3) 0.59487(16) 0.0375(11) Uani 1 1 d U . .
C24A C 0.5916(5) 0.2282(4) 0.6231(2) 0.064(2) Uani 1 1 d U . .
H24A H 0.6441 0.2387 0.6167 0.076 Uiso 1 1 calc R . .
H24B H 0.5934 0.2201 0.6547 0.076 Uiso 1 1 calc R . .
C25A C 0.5384(6) 0.2922(4) 0.6140(3) 0.084(3) Uani 1 1 d U . .
H25A H 0.5424 0.3031 0.5833 0.101 Uiso 1 1 calc R . .
H25B H 0.4849 0.2779 0.6158 0.101 Uiso 1 1 calc R . .
C26A C 0.5545(6) 0.3539(5) 0.6433(3) 0.087(3) Uani 1 1 d U . .
H26A H 0.6082 0.3682 0.6424 0.105 Uiso 1 1 calc R . .
H26B H 0.5483 0.3442 0.6740 0.105 Uiso 1 1 calc R . .
C27A C 0.5040(6) 0.4117(5) 0.6317(4) 0.098(3) Uani 1 1 d U . .
H27A H 0.5173 0.4529 0.6526 0.147 Uiso 1 1 calc R . .
H27B H 0.4508 0.3983 0.6333 0.147 Uiso 1 1 calc R . .
H27C H 0.5106 0.4222 0.6016 0.147 Uiso 1 1 calc R . .
C21B C 0.3230(3) -0.1143(3) 0.62074(19) 0.0354(13) Uani 1 1 d U . .
H21B H 0.3509 -0.1010 0.6487 0.043 Uiso 1 1 calc R . .
N1B N 0.3335(3) -0.0870(2) 0.58408(16) 0.0344(11) Uani 1 1 d U . .
C22B C 0.2823(4) -0.1204(3) 0.55156(19) 0.0401(15) Uani 1 1 d U . .
H22B H 0.2764 -0.1116 0.5213 0.048 Uiso 1 1 calc R . .
C23B C 0.2422(4) -0.1676(3) 0.5694(2) 0.0410(15) Uani 1 1 d U . .
H23B H 0.2035 -0.1981 0.5543 0.049 Uiso 1 1 calc R . .
N2B N 0.2680(3) -0.1631(3) 0.61372(16) 0.0388(12) Uani 1 1 d U . .
C24B C 0.2415(4) -0.2050(3) 0.6465(2) 0.0463(15) Uani 1 1 d U . .
H24C H 0.1852 -0.2024 0.6453 0.056 Uiso 1 1 calc R . .
H24D H 0.2632 -0.1857 0.6765 0.056 Uiso 1 1 calc R . .
C25B C 0.2641(4) -0.2801(3) 0.6384(2) 0.0476(16) Uani 1 1 d U . .
H25C H 0.2391 -0.3073 0.6587 0.057 Uiso 1 1 calc R . .
H25D H 0.2449 -0.2982 0.6077 0.057 Uiso 1 1 calc R . .
C26B C 0.3478(4) -0.2911(4) 0.6448(2) 0.0542(18) Uani 1 1 d U . .
H26C H 0.3657 -0.2814 0.6768 0.065 Uiso 1 1 calc R . .
H26D H 0.3739 -0.2579 0.6287 0.065 Uiso 1 1 calc R . .
C27B C 0.3703(5) -0.3651(4) 0.6286(3) 0.066(2) Uani 1 1 d U . .
H27D H 0.4257 -0.3695 0.6335 0.100 Uiso 1 1 calc R . .
H27E H 0.3537 -0.3748 0.5968 0.100 Uiso 1 1 calc R . .
H27F H 0.3457 -0.3983 0.6449 0.100 Uiso 1 1 calc R . .
Ag6 Ag 0.51483(3) 0.07194(3) 0.921501(15) 0.04070(12) Uani 1 1 d U . .
C21C C 0.6323(3) 0.1599(3) 0.88195(19) 0.0381(14) Uani 1 1 d U . .
H21C H 0.6133 0.1416 0.8528 0.046 Uiso 1 1 calc R . .
N1C N 0.6101(3) 0.1387(3) 0.91865(17) 0.0419(12) Uani 1 1 d U . .
C22C C 0.6512(4) 0.1785(4) 0.9529(2) 0.0477(17) Uani 1 1 d U . .
H22C H 0.6474 0.1751 0.9835 0.057 Uiso 1 1 calc R . .
C23C C 0.6974(4) 0.2227(4) 0.9370(2) 0.0489(17) Uani 1 1 d U . .
H23C H 0.7317 0.2557 0.9539 0.059 Uiso 1 1 calc R . .
N2C N 0.6853(3) 0.2109(3) 0.89148(17) 0.0428(12) Uani 1 1 d U B .
C24C C 0.7250(4) 0.2453(4) 0.8597(2) 0.0530(17) Uani 1 1 d U . .
H24E H 0.7304 0.2953 0.8701 0.064 Uiso 1 1 calc R A 1
H24F H 0.6933 0.2407 0.8308 0.064 Uiso 1 1 calc R A 1
C25C C 0.8016(5) 0.2170(6) 0.8532(3) 0.085(3) Uani 0.50 1 d PU B 1
H25E H 0.7941 0.1839 0.8260 0.102 Uiso 0.50 1 calc PR B 1
H25F H 0.8318 0.2563 0.8454 0.102 Uiso 0.50 1 calc PR B 1
C26C C 0.8500(10) 0.1840(10) 0.8833(7) 0.079(5) Uani 0.50 1 d PU B 1
H26E H 0.8183 0.1517 0.8970 0.095 Uiso 0.50 1 calc PR B 1
H26F H 0.8702 0.2199 0.9072 0.095 Uiso 0.50 1 calc PR B 1
C27C C 0.918(2) 0.1436(19) 0.8674(9) 0.090(10) Uani 0.50 1 d PU B 1
H27G H 0.9454 0.1237 0.8925 0.135 Uiso 0.50 1 calc PR B 1
H27H H 0.9515 0.1748 0.8550 0.135 Uiso 0.50 1 calc PR B 1
H27I H 0.8992 0.1062 0.8446 0.135 Uiso 0.50 1 calc PR B 1
C25X C 0.8016(5) 0.2170(6) 0.8532(3) 0.085(3) Uani 0.50 1 d PU B 2
H25G H 0.8196 0.2405 0.8288 0.102 Uiso 0.50 1 calc PR B 2
H25H H 0.8350 0.2341 0.8803 0.102 Uiso 0.50 1 calc PR B 2
C26X C 0.8176(9) 0.1521(9) 0.8448(5) 0.060(3) Uani 0.50 1 d PU B 2
H26G H 0.7914 0.1349 0.8154 0.072 Uiso 0.50 1 calc PR B 2
H26H H 0.7961 0.1261 0.8671 0.072 Uiso 0.50 1 calc PR B 2
C27X C 0.905(2) 0.134(2) 0.8448(8) 0.094(9) Uani 0.50 1 d PU B 2
H27J H 0.9101 0.0842 0.8384 0.141 Uiso 0.50 1 calc PR B 2
H27K H 0.9313 0.1499 0.8740 0.141 Uiso 0.50 1 calc PR B 2
H27L H 0.9264 0.1582 0.8221 0.141 Uiso 0.50 1 calc PR B 2
C21D C 0.3678(4) -0.0111(3) 0.8970(2) 0.0404(14) Uani 1 1 d U . .
H21D H 0.3687 0.0021 0.8679 0.048 Uiso 1 1 calc R . .
N1D N 0.4190(3) 0.0092(3) 0.92996(17) 0.0415(12) Uani 1 1 d U . .
C22D C 0.3972(4) -0.0212(3) 0.9656(2) 0.0445(15) Uani 1 1 d U . .
H22D H 0.4238 -0.0168 0.9945 0.053 Uiso 1 1 calc R . .
C23D C 0.3320(4) -0.0581(4) 0.9533(2) 0.0454(16) Uani 1 1 d U . .
H23D H 0.3043 -0.0831 0.9717 0.054 Uiso 1 1 calc R . .
N2D N 0.3137(3) -0.0525(3) 0.90885(17) 0.0418(12) Uani 1 1 d U . .
C24D C 0.2467(4) -0.0795(4) 0.8812(2) 0.0516(17) Uani 1 1 d U . .
H24X H 0.2433 -0.1303 0.8820 0.062 Uiso 1 1 calc R . .
H24Y H 0.2510 -0.0705 0.8502 0.062 Uiso 1 1 calc R . .
C25D C 0.1737(4) -0.0461(4) 0.8967(2) 0.0497(16) Uani 1 1 d U . .
H25X H 0.1646 -0.0621 0.9256 0.060 Uiso 1 1 calc R . .
H25Y H 0.1810 0.0049 0.9013 0.060 Uiso 1 1 calc R . .
C26D C 0.1050(4) -0.0636(4) 0.8640(3) 0.0591(19) Uani 1 1 d U . .
H26X H 0.0956 -0.1144 0.8607 0.071 Uiso 1 1 calc R . .
H26Y H 0.1151 -0.0500 0.8346 0.071 Uiso 1 1 calc R . .
C27D C 0.0342(4) -0.0262(5) 0.8790(3) 0.074(2) Uani 1 1 d U . .
H27X H -0.0097 -0.0387 0.8571 0.111 Uiso 1 1 calc R . .
H27Y H 0.0431 0.0240 0.8816 0.111 Uiso 1 1 calc R . .
H27Z H 0.0238 -0.0401 0.9078 0.111 Uiso 1 1 calc R . .
Ag7 Ag 0.83047(3) 0.46725(2) 0.753799(14) 0.03986(12) Uani 1 1 d U . .
Ag8 Ag 0.93893(2) 0.53550(2) 0.703226(13) 0.02266(9) Uani 1 1 d U . .
Ag9 Ag 1.04237(3) 0.64136(3) 0.745725(14) 0.04133(12) Uani 1 1 d U . .
Ag10 Ag 0.95610(2) 0.55249(2) 0.796644(13) 0.02411(9) Uani 1 1 d U . .
O1G O 0.7596(2) 0.4572(2) 0.68984(12) 0.0393(10) Uani 1 1 d U . .
O2G O 0.8564(2) 0.4721(2) 0.65063(13) 0.0415(10) Uani 1 1 d U . .
C1G C 0.7896(3) 0.4569(3) 0.65458(18) 0.0262(11) Uani 1 1 d U . .
C2G C 0.7402(3) 0.4338(3) 0.61177(17) 0.0263(11) Uani 1 1 d U . .
C3G C 0.7509(3) 0.3671(3) 0.59093(17) 0.0265(11) Uani 1 1 d U . .
C4G C 0.8014(3) 0.3189(3) 0.60935(19) 0.0335(13) Uani 1 1 d U . .
H4G H 0.8307 0.3324 0.6368 0.040 Uiso 1 1 calc R . .
C5G C 0.8095(4) 0.2541(3) 0.5892(2) 0.0403(14) Uani 1 1 d U . .
H5G H 0.8422 0.2223 0.6031 0.048 Uiso 1 1 calc R . .
C6G C 0.7687(4) 0.2342(3) 0.5472(2) 0.0435(15) Uani 1 1 d U . .
H6G H 0.7761 0.1894 0.5325 0.052 Uiso 1 1 calc R . .
C7G C 0.7195(3) 0.2779(3) 0.5278(2) 0.0370(13) Uani 1 1 d U . .
H7G H 0.6924 0.2633 0.4997 0.044 Uiso 1 1 calc R . .
C8G C 0.7077(3) 0.3453(3) 0.54875(18) 0.0309(12) Uani 1 1 d U . .
C9G C 0.6579(3) 0.3916(3) 0.53034(18) 0.0339(13) Uani 1 1 d U . .
H9G H 0.6307 0.3777 0.5023 0.041 Uiso 1 1 calc R . .
C10G C 0.6455(3) 0.4570(3) 0.55061(19) 0.0348(13) Uani 1 1 d U . .
C11G C 0.5928(3) 0.5036(4) 0.5322(2) 0.0445(15) Uani 1 1 d U . .
H11G H 0.5664 0.4909 0.5038 0.053 Uiso 1 1 calc R . .
C12G C 0.5788(4) 0.5662(4) 0.5544(3) 0.0557(19) Uani 1 1 d U . .
H12G H 0.5430 0.5965 0.5414 0.067 Uiso 1 1 calc R . .
C13G C 0.6173(4) 0.5861(3) 0.5968(2) 0.0485(16) Uani 1 1 d U . .
H13G H 0.6061 0.6292 0.6126 0.058 Uiso 1 1 calc R . .
C14G C 0.6704(3) 0.5442(3) 0.6153(2) 0.0393(14) Uani 1 1 d U . .
H14G H 0.6970 0.5592 0.6434 0.047 Uiso 1 1 calc R . .
C15G C 0.6867(3) 0.4789(3) 0.59364(18) 0.0292(12) Uani 1 1 d U . .
O1H O 0.9931(2) 0.5973(2) 0.65014(13) 0.0372(9) Uani 1 1 d U . .
O2H O 1.1043(3) 0.6347(2) 0.68621(13) 0.0480(12) Uani 1 1 d U . .
C1H C 1.0610(3) 0.6159(3) 0.65161(18) 0.0306(12) Uani 1 1 d U . .
C2H C 1.0940(3) 0.6165(3) 0.60751(17) 0.0305(12) Uani 1 1 d U . .
C3H C 1.0686(3) 0.6660(3) 0.57843(18) 0.0322(12) Uani 1 1 d U . .
C4H C 1.0152(4) 0.7183(3) 0.5894(2) 0.0414(15) Uani 1 1 d U . .
H4H H 0.9950 0.7204 0.6173 0.050 Uiso 1 1 calc R . .
C5H C 0.9925(4) 0.7652(4) 0.5608(2) 0.0503(17) Uani 1 1 d U . .
H5H H 0.9575 0.8002 0.5689 0.060 Uiso 1 1 calc R . .
C6H C 1.0212(4) 0.7620(4) 0.5186(2) 0.0508(17) Uani 1 1 d U . .
H6H H 1.0052 0.7950 0.4988 0.061 Uiso 1 1 calc R . .
C7H C 1.0707(4) 0.7128(4) 0.5067(2) 0.0440(15) Uani 1 1 d U . .
H7H H 1.0884 0.7109 0.4782 0.053 Uiso 1 1 calc R . .
C8H C 1.0973(3) 0.6630(3) 0.53612(19) 0.0357(13) Uani 1 1 d U . .
C9H C 1.1497(3) 0.6127(3) 0.5244(2) 0.0404(14) Uani 1 1 d U . .
H9H H 1.1669 0.6101 0.4957 0.048 Uiso 1 1 calc R . .
C10H C 1.1776(3) 0.5660(3) 0.5535(2) 0.0384(13) Uani 1 1 d U . .
C11H C 1.2348(4) 0.5173(4) 0.5426(2) 0.0477(16) Uani 1 1 d U . .
H11H H 1.2532 0.5149 0.5142 0.057 Uiso 1 1 calc R . .
C12H C 1.2629(4) 0.4748(4) 0.5722(2) 0.0503(16) Uani 1 1 d U . .
H12H H 1.3031 0.4446 0.5649 0.060 Uiso 1 1 calc R . .
C13H C 1.2342(4) 0.4737(3) 0.6141(2) 0.0496(16) Uani 1 1 d U . .
H13H H 1.2538 0.4422 0.6341 0.060 Uiso 1 1 calc R . .
C14H C 1.1781(4) 0.5185(3) 0.6251(2) 0.0408(14) Uani 1 1 d U . .
H14H H 1.1582 0.5171 0.6528 0.049 Uiso 1 1 calc R . .
C15H C 1.1484(3) 0.5676(3) 0.59602(18) 0.0340(12) Uani 1 1 d U . .
O1I O 1.0515(2) 0.7063(2) 0.80889(12) 0.0395(10) Uani 1 1 d U . .
O2I O 1.0023(3) 0.6352(2) 0.85204(13) 0.0440(11) Uani 1 1 d U . .
C1I C 1.0430(3) 0.6845(3) 0.84565(18) 0.0309(12) Uani 1 1 d U . .
C2I C 1.0899(3) 0.7209(3) 0.88579(17) 0.0294(12) Uani 1 1 d U . .
C3I C 1.1650(3) 0.7005(3) 0.89380(18) 0.0332(12) Uani 1 1 d U . .
C4I C 1.1995(4) 0.6488(3) 0.8659(2) 0.0392(14) Uani 1 1 d U . .
H4I H 1.1700 0.6269 0.8404 0.047 Uiso 1 1 calc R . .
C5I C 1.2727(4) 0.6298(4) 0.8745(2) 0.0474(16) Uani 1 1 d U . .
H5I H 1.2943 0.5955 0.8552 0.057 Uiso 1 1 calc R . .
C6I C 1.3171(4) 0.6619(4) 0.9131(3) 0.0559(18) Uani 1 1 d U . .
H6I H 1.3686 0.6488 0.9193 0.067 Uiso 1 1 calc R . .
C7I C 1.2875(4) 0.7097(4) 0.9404(2) 0.0485(16) Uani 1 1 d U . .
H7I H 1.3181 0.7290 0.9663 0.058 Uiso 1 1 calc R . .
C8I C 1.2113(4) 0.7332(3) 0.9324(2) 0.0377(13) Uani 1 1 d U . .
C9I C 1.1789(4) 0.7831(3) 0.9606(2) 0.0438(15) Uani 1 1 d U . .
H9I H 1.2094 0.8049 0.9858 0.053 Uiso 1 1 calc R . .
C10I C 1.1033(4) 0.8019(3) 0.95306(19) 0.0391(14) Uani 1 1 d U . .
C11I C 1.0679(5) 0.8517(3) 0.9829(2) 0.0539(17) Uani 1 1 d U . .
H11I H 1.0976 0.8739 1.0083 0.065 Uiso 1 1 calc R . .
C12I C 0.9942(5) 0.8673(4) 0.9754(2) 0.0601(19) Uani 1 1 d U . .
H12I H 0.9716 0.8988 0.9961 0.072 Uiso 1 1 calc R . .
C13I C 0.9502(4) 0.8376(4) 0.9375(3) 0.0577(19) Uani 1 1 d U . .
H13I H 0.8984 0.8505 0.9323 0.069 Uiso 1 1 calc R . .
C14I C 0.9800(4) 0.7901(3) 0.9074(2) 0.0443(15) Uani 1 1 d U . .
H14I H 0.9489 0.7705 0.8818 0.053 Uiso 1 1 calc R . .
C15I C 1.0571(4) 0.7706(3) 0.91457(19) 0.0359(13) Uani 1 1 d U . .
O1J O 0.9065(3) 0.4935(2) 0.84932(13) 0.0511(12) Uani 1 1 d U . .
O2J O 0.8275(3) 0.4138(3) 0.81389(15) 0.0664(16) Uani 1 1 d U . .
C1J C 0.8623(3) 0.4443(3) 0.84808(19) 0.0356(13) Uani 1 1 d U . .
C2J C 0.8486(3) 0.4200(3) 0.89210(19) 0.0320(12) Uani 1 1 d U . .
C3J C 0.9040(3) 0.3769(3) 0.91204(18) 0.0308(12) Uani 1 1 d U . .
C4J C 0.9661(4) 0.3504(3) 0.8897(2) 0.0399(14) Uani 1 1 d U . .
H4J H 0.9726 0.3640 0.8612 0.048 Uiso 1 1 calc R . .
C5J C 1.0165(4) 0.3062(4) 0.9079(3) 0.0579(19) Uani 1 1 d U . .
H5J H 1.0566 0.2875 0.8919 0.070 Uiso 1 1 calc R . .
C6J C 1.0083(4) 0.2883(4) 0.9510(3) 0.065(2) Uani 1 1 d U . .
H6J H 1.0439 0.2576 0.9638 0.078 Uiso 1 1 calc R . .
C7J C 0.9526(4) 0.3131(4) 0.9743(2) 0.0573(18) Uani 1 1 d U . .
H7J H 0.9503 0.3011 1.0036 0.069 Uiso 1 1 calc R . .
C8J C 0.8953(4) 0.3583(3) 0.9555(2) 0.0411(14) Uani 1 1 d U . .
C9J C 0.8347(4) 0.3818(3) 0.9772(2) 0.0456(15) Uani 1 1 d U . .
H9J H 0.8311 0.3701 1.0064 0.055 Uiso 1 1 calc R . .
C10J C 0.7782(4) 0.4222(3) 0.9580(2) 0.0478(15) Uani 1 1 d U . .
C11J C 0.7157(5) 0.4464(4) 0.9809(3) 0.064(2) Uani 1 1 d U . .
H11J H 0.7115 0.4340 1.0099 0.077 Uiso 1 1 calc R . .
C12J C 0.6630(5) 0.4863(4) 0.9624(4) 0.079(2) Uani 1 1 d U . .
H12J H 0.6229 0.5035 0.9789 0.095 Uiso 1 1 calc R . .
C13J C 0.6656(5) 0.5033(4) 0.9189(4) 0.080(3) Uani 1 1 d U . .
H13J H 0.6249 0.5286 0.9057 0.096 Uiso 1 1 calc R . .
C14J C 0.7271(4) 0.4839(4) 0.8946(3) 0.066(2) Uani 1 1 d U . .
H14J H 0.7297 0.4980 0.8658 0.079 Uiso 1 1 calc R . .
C15J C 0.7852(4) 0.4426(3) 0.9138(2) 0.0422(14) Uani 1 1 d U . .
O1K O 1.0232(2) 0.4545(2) 0.71823(14) 0.0441(11) Uani 1 1 d U . .
O2K O 1.0740(2) 0.5090(2) 0.78268(14) 0.0437(10) Uani 1 1 d U . .
C1K C 1.0721(4) 0.4611(3) 0.7511(2) 0.0394(14) Uani 1 1 d U . .
C2K C 1.1336(3) 0.4078(3) 0.7517(2) 0.0405(14) Uani 1 1 d U . .
C3K C 1.2085(4) 0.4257(4) 0.7434(2) 0.0471(15) Uani 1 1 d U . .
C4K C 1.2308(4) 0.4932(4) 0.7381(2) 0.0545(17) Uani 1 1 d U . .
H4K H 1.1948 0.5293 0.7406 0.065 Uiso 1 1 calc R . .
C5K C 1.3041(4) 0.5091(5) 0.7292(3) 0.069(2) Uani 1 1 d U . .
H5K H 1.3180 0.5553 0.7254 0.083 Uiso 1 1 calc R . .
C6K C 1.3570(5) 0.4561(6) 0.7261(3) 0.085(3) Uani 1 1 d U . .
H6K H 1.4081 0.4670 0.7216 0.102 Uiso 1 1 calc R . .
C7K C 1.3374(5) 0.3896(6) 0.7292(3) 0.080(2) Uani 1 1 d U . .
H7K H 1.3738 0.3543 0.7245 0.095 Uiso 1 1 calc R . .
C8K C 1.2634(4) 0.3709(5) 0.7394(2) 0.0583(18) Uani 1 1 d U . .
C9K C 1.2418(5) 0.3041(4) 0.7459(3) 0.067(2) Uani 1 1 d U . .
H9K H 1.2778 0.2681 0.7428 0.081 Uiso 1 1 calc R . .
C10K C 1.1709(5) 0.2879(4) 0.7564(2) 0.0576(18) Uani 1 1 d U . .
C11K C 1.1498(6) 0.2191(4) 0.7658(3) 0.076(2) Uani 1 1 d U . .
H11K H 1.1859 0.1829 0.7639 0.091 Uiso 1 1 calc R . .
C12K C 1.0811(6) 0.2057(4) 0.7768(3) 0.075(2) Uani 1 1 d U . .
H12K H 1.0692 0.1602 0.7831 0.090 Uiso 1 1 calc R . .
C13K C 1.0249(5) 0.2571(4) 0.7796(2) 0.0611(19) Uani 1 1 d U . .
H13K H 0.9760 0.2461 0.7877 0.073 Uiso 1 1 calc R . .
C14K C 1.0410(4) 0.3219(4) 0.7707(2) 0.0473(16) Uani 1 1 d U . .
H14K H 1.0023 0.3558 0.7718 0.057 Uiso 1 1 calc R . .
C15K C 1.1145(4) 0.3411(3) 0.7597(2) 0.0424(14) Uani 1 1 d U . .
O1L O 0.8325(2) 0.5972(2) 0.78043(12) 0.0335(9) Uani 1 1 d U . .
O2L O 0.8762(2) 0.6343(2) 0.72050(12) 0.0365(9) Uani 1 1 d U . .
C1L C 0.8317(3) 0.6358(3) 0.75080(17) 0.0268(11) Uani 1 1 d U . .
C2L C 0.7737(3) 0.6939(3) 0.74958(18) 0.0312(12) Uani 1 1 d U . .
C3L C 0.6971(3) 0.6770(3) 0.73830(19) 0.0350(13) Uani 1 1 d U . .
C4L C 0.6679(4) 0.6070(4) 0.7309(2) 0.0446(15) Uani 1 1 d U . .
H4L H 0.7023 0.5696 0.7328 0.053 Uiso 1 1 calc R . .
C5L C 0.5924(4) 0.5932(4) 0.7212(3) 0.0592(19) Uani 1 1 d U . .
H5L H 0.5745 0.5464 0.7174 0.071 Uiso 1 1 calc R . .
C6L C 0.5398(4) 0.6473(5) 0.7168(3) 0.071(2) Uani 1 1 d U . .
H6L H 0.4871 0.6366 0.7096 0.085 Uiso 1 1 calc R . .
C7L C 0.5639(4) 0.7148(5) 0.7226(2) 0.0586(18) Uani 1 1 d U . .
H7L H 0.5280 0.7507 0.7192 0.070 Uiso 1 1 calc R . .
C8L C 0.6437(4) 0.7322(4) 0.7341(2) 0.0427(14) Uani 1 1 d U . .
C9L C 0.6685(4) 0.7995(4) 0.7415(2) 0.0496(16) Uani 1 1 d U . .
H9L H 0.6326 0.8353 0.7374 0.059 Uiso 1 1 calc R . .
C10L C 0.7457(4) 0.8180(3) 0.7550(2) 0.0393(14) Uani 1 1 d U . .
C11L C 0.7712(5) 0.8875(4) 0.7654(3) 0.0585(18) Uani 1 1 d U . .
H11L H 0.7364 0.9242 0.7614 0.070 Uiso 1 1 calc R . .
C12L C 0.8440(5) 0.9024(4) 0.7807(3) 0.0596(19) Uani 1 1 d U . .
H12L H 0.8596 0.9496 0.7880 0.071 Uiso 1 1 calc R . .
C13L C 0.8993(4) 0.8489(4) 0.7865(2) 0.0519(17) Uani 1 1 d U . .
H13L H 0.9507 0.8602 0.7976 0.062 Uiso 1 1 calc R . .
C14L C 0.8762(4) 0.7814(3) 0.7756(2) 0.0418(14) Uani 1 1 d U . .
H14L H 0.9124 0.7458 0.7789 0.050 Uiso 1 1 calc R . .
C15L C 0.8011(3) 0.7632(3) 0.75956(18) 0.0333(12) Uani 1 1 d U . .
Ag11 Ag 0.91245(3) 0.53176(2) 0.578528(15) 0.03720(11) Uani 1 1 d U . .
C21E C 1.0069(4) 0.4132(3) 0.6077(2) 0.0429(15) Uani 1 1 d U C .
H21E H 0.9830 0.4184 0.6344 0.051 Uiso 1 1 calc R . .
N1E N 0.9887(3) 0.4482(3) 0.57351(16) 0.0365(11) Uani 1 1 d U . .
C22E C 1.0362(3) 0.4247(3) 0.5425(2) 0.0401(14) Uani 1 1 d U . .
H22E H 1.0369 0.4409 0.5141 0.048 Uiso 1 1 calc R . .
C23E C 1.0815(3) 0.3757(3) 0.5580(2) 0.0403(14) Uani 1 1 d U C .
H23E H 1.1188 0.3503 0.5429 0.048 Uiso 1 1 calc R . .
N2E N 1.0633(3) 0.3694(3) 0.59983(18) 0.0412(12) Uani 1 1 d U . .
C24E C 1.0942(5) 0.3203(4) 0.6297(3) 0.072(2) Uani 0.60 1 d PDU C 1
H241 H 1.0909 0.3386 0.6610 0.087 Uiso 0.60 1 calc PR C 1
H242 H 1.1482 0.3105 0.6255 0.087 Uiso 0.60 1 calc PR C 1
C25E C 1.0421(10) 0.2515(7) 0.6167(5) 0.069(4) Uani 0.60 1 d PDU C 1
H251 H 0.9879 0.2645 0.6169 0.083 Uiso 0.60 1 calc PR C 1
H252 H 1.0498 0.2326 0.5860 0.083 Uiso 0.60 1 calc PR C 1
C26Y C 1.0582(9) 0.1947(7) 0.6470(5) 0.067(3) Uani 0.60 1 d PU C 1
H261 H 1.1125 0.1822 0.6469 0.080 Uiso 0.60 1 calc PR C 1
H262 H 1.0504 0.2137 0.6776 0.080 Uiso 0.60 1 calc PR C 1
C27E C 1.0110(11) 0.1302(8) 0.6355(7) 0.078(5) Uani 0.60 1 d PDU C 1
H274 H 1.0264 0.0965 0.6564 0.117 Uiso 0.60 1 calc PR C 1
H275 H 1.0184 0.1103 0.6053 0.117 Uiso 0.60 1 calc PR C 1
H276 H 0.9571 0.1412 0.6371 0.117 Uiso 0.60 1 calc PR C 1
C24Y C 1.0942(5) 0.3203(4) 0.6297(3) 0.072(2) Uani 0.40 1 d PDU C 2
H24I H 1.0767 0.3381 0.6586 0.087 Uiso 0.40 1 calc PR C 2
H24J H 1.1497 0.3302 0.6329 0.087 Uiso 0.40 1 calc PR C 2
C25Y C 1.0897(13) 0.2448(8) 0.6298(8) 0.072(5) Uani 0.40 1 d PDU C 2
H254 H 1.1070 0.2208 0.6023 0.087 Uiso 0.40 1 calc PR C 2
H255 H 1.1209 0.2295 0.6558 0.087 Uiso 0.40 1 calc PR C 2
C26E C 1.0152(13) 0.2326(12) 0.6319(8) 0.068(5) Uani 0.40 1 d PU C 2
H264 H 0.9851 0.2587 0.6101 0.082 Uiso 0.40 1 calc PR C 2
H265 H 1.0019 0.2500 0.6618 0.082 Uiso 0.40 1 calc PR C 2
C27Y C 0.9924(15) 0.1514(13) 0.6220(10) 0.070(6) Uani 0.40 1 d PDU C 2
H278 H 0.9373 0.1456 0.6225 0.105 Uiso 0.40 1 calc PR C 2
H279 H 1.0194 0.1257 0.6447 0.105 Uiso 0.40 1 calc PR C 2
H270 H 1.0067 0.1336 0.5927 0.105 Uiso 0.40 1 calc PR C 2
C21F C 0.8237(3) 0.6559(3) 0.61598(19) 0.0335(13) Uani 1 1 d U . .
H21F H 0.8508 0.6536 0.6444 0.040 Uiso 1 1 calc R . .
N1F N 0.8342(3) 0.6140(3) 0.57977(16) 0.0349(11) Uani 1 1 d U . .
C22F C 0.7856(4) 0.6362(3) 0.5465(2) 0.0444(16) Uani 1 1 d U . .
H22F H 0.7810 0.6163 0.5165 0.053 Uiso 1 1 calc R . .
C23F C 0.7453(4) 0.6897(3) 0.56222(19) 0.0426(15) Uani 1 1 d U . .
H23F H 0.7076 0.7145 0.5460 0.051 Uiso 1 1 calc R . .
N2F N 0.7694(3) 0.7019(3) 0.60676(15) 0.0339(11) Uani 1 1 d U . .
C24F C 0.7409(4) 0.7563(3) 0.6381(2) 0.0409(14) Uani 1 1 d U . .
H24G H 0.7567 0.7459 0.6688 0.049 Uiso 1 1 calc R . .
H24H H 0.6845 0.7556 0.6339 0.049 Uiso 1 1 calc R . .
C25F C 0.7697(4) 0.8280(3) 0.6323(2) 0.0435(15) Uani 1 1 d U . .
H256 H 0.7575 0.8366 0.6010 0.052 Uiso 1 1 calc R . .
H257 H 0.7420 0.8625 0.6507 0.052 Uiso 1 1 calc R . .
C26F C 0.8537(4) 0.8395(4) 0.6446(2) 0.0521(17) Uani 1 1 d U . .
H268 H 0.8815 0.8018 0.6289 0.062 Uiso 1 1 calc R . .
H269 H 0.8652 0.8367 0.6769 0.062 Uiso 1 1 calc R . .
C27F C 0.8826(5) 0.9088(4) 0.6335(3) 0.072(2) Uani 1 1 d U . .
H271 H 0.9376 0.9131 0.6423 0.109 Uiso 1 1 calc R . .
H272 H 0.8564 0.9464 0.6496 0.109 Uiso 1 1 calc R . .
H273 H 0.8727 0.9115 0.6015 0.109 Uiso 1 1 calc R . .
Ag12 Ag 0.95956(3) 0.57106(3) 0.921798(15) 0.04083(12) Uani 1 1 d U . .
C21G C 1.0945(4) 0.4866(3) 0.8941(2) 0.0404(14) Uani 1 1 d U . .
H21G H 1.0825 0.5002 0.8652 0.048 Uiso 1 1 calc R . .
N1G N 1.0568(3) 0.5071(3) 0.92810(17) 0.0432(12) Uani 1 1 d U . .
C22G C 1.0915(4) 0.4747(3) 0.9629(2) 0.0447(15) Uani 1 1 d U . .
H22G H 1.0764 0.4784 0.9921 0.054 Uiso 1 1 calc R . .
C23G C 1.1504(4) 0.4367(4) 0.9489(2) 0.0474(16) Uani 1 1 d U . .
H23G H 1.1843 0.4098 0.9662 0.057 Uiso 1 1 calc R . .
N2G N 1.1512(3) 0.4447(3) 0.90484(17) 0.0421(12) Uani 1 1 d U . .
C24G C 1.2072(4) 0.4168(4) 0.8757(2) 0.0547(18) Uani 1 1 d U . .
H281 H 1.1922 0.4284 0.8451 0.066 Uiso 1 1 calc R . .
H282 H 1.2079 0.3656 0.8750 0.066 Uiso 1 1 calc R . .
C25G C 1.2879(4) 0.4469(4) 0.8918(2) 0.0563(18) Uani 1 1 d U . .
H25I H 1.2848 0.4977 0.8988 0.068 Uiso 1 1 calc R . .
H25J H 1.3071 0.4270 0.9194 0.068 Uiso 1 1 calc R . .
C26G C 1.3432(5) 0.4315(4) 0.8579(3) 0.068(2) Uani 1 1 d U . .
H26I H 1.3495 0.3807 0.8525 0.081 Uiso 1 1 calc R . .
H26J H 1.3223 0.4482 0.8296 0.081 Uiso 1 1 calc R . .
C27G C 1.4198(5) 0.4654(5) 0.8725(3) 0.079(3) Uani 1 1 d U . .
H27M H 1.4540 0.4546 0.8494 0.118 Uiso 1 1 calc R . .
H27N H 1.4414 0.4479 0.9000 0.118 Uiso 1 1 calc R . .
H27O H 1.4139 0.5158 0.8775 0.118 Uiso 1 1 calc R . .
C21H C 0.8283(4) 0.6593(3) 0.8853(2) 0.0387(14) Uani 1 1 d U D .
H21H H 0.8353 0.6406 0.8559 0.046 Uiso 1 1 calc R . .
N1H N 0.8651(3) 0.6385(3) 0.92130(16) 0.0428(12) Uani 1 1 d U . .
C22H C 0.8385(4) 0.6781(4) 0.9561(2) 0.0516(17) Uani 1 1 d U . .
H22H H 0.8547 0.6748 0.9865 0.062 Uiso 1 1 calc R . .
C23H C 0.7857(4) 0.7226(4) 0.9409(2) 0.0501(17) Uani 1 1 d U D .
H23H H 0.7585 0.7556 0.9583 0.060 Uiso 1 1 calc R . .
N2H N 0.7790(3) 0.7110(3) 0.89549(16) 0.0423(12) Uani 1 1 d U . .
C24H C 0.7259(4) 0.7448(4) 0.8647(2) 0.0546(17) Uani 0.50 1 d PU D 1
H24K H 0.7504 0.7513 0.8376 0.065 Uiso 0.50 1 calc PR D 1
H24L H 0.7129 0.7910 0.8787 0.065 Uiso 0.50 1 calc PR D 1
C25H C 0.6519(13) 0.6998(11) 0.8522(7) 0.057(4) Uani 0.50 1 d PU D 1
H25K H 0.6167 0.7243 0.8319 0.069 Uiso 0.50 1 calc PR D 1
H25L H 0.6653 0.6555 0.8357 0.069 Uiso 0.50 1 calc PR D 1
C26H C 0.6112(8) 0.6840(7) 0.8901(5) 0.052(3) Uani 0.50 1 d PU D 1
H26K H 0.6019 0.7279 0.9083 0.062 Uiso 0.50 1 calc PR D 1
H26L H 0.6444 0.6553 0.9089 0.062 Uiso 0.50 1 calc PR D 1
C27H C 0.5357(15) 0.6460(14) 0.8766(7) 0.075(6) Uani 0.50 1 d PU D 1
H27P H 0.5111 0.6387 0.9032 0.113 Uiso 0.50 1 calc PR D 1
H27Q H 0.5447 0.6010 0.8602 0.113 Uiso 0.50 1 calc PR D 1
H27R H 0.5027 0.6737 0.8577 0.113 Uiso 0.50 1 calc PR D 1
C24Z C 0.7259(4) 0.7448(4) 0.8647(2) 0.0546(17) Uani 0.50 1 d PU D 2
H24M H 0.7320 0.7956 0.8722 0.065 Uiso 0.50 1 calc PR D 2
H24N H 0.7413 0.7336 0.8344 0.065 Uiso 0.50 1 calc PR D 2
C25Z C 0.6460(13) 0.7271(10) 0.8637(8) 0.059(4) Uani 0.50 1 d PU D 2
H25M H 0.6162 0.7547 0.8426 0.071 Uiso 0.50 1 calc PR D 2
H25N H 0.6294 0.7400 0.8935 0.071 Uiso 0.50 1 calc PR D 2
C26Z C 0.6283(11) 0.6504(9) 0.8502(6) 0.070(4) Uani 0.50 1 d PU D 2
H26M H 0.6422 0.6385 0.8196 0.084 Uiso 0.50 1 calc PR D 2
H26N H 0.6609 0.6229 0.8700 0.084 Uiso 0.50 1 calc PR D 2
C27Z C 0.5456(17) 0.6291(17) 0.8516(8) 0.107(11) Uani 0.50 1 d PU D 2
H27S H 0.5395 0.5791 0.8431 0.160 Uiso 0.50 1 calc PR D 2
H27T H 0.5129 0.6541 0.8308 0.160 Uiso 0.50 1 calc PR D 2
H27U H 0.5312 0.6405 0.8817 0.160 Uiso 0.50 1 calc PR D 2

loop_
_atom_site_aniso_label
_atom_site_aniso_U_11
_atom_site_aniso_U_22
_atom_site_aniso_U_33
_atom_site_aniso_U_23
_atom_site_aniso_U_13
_atom_site_aniso_U_12
Ag1 0.0575(3) 0.0445(3) 0.0216(2) 0.0069(2) 0.0086(2) 0.0252(2)
Ag2 0.0229(2) 0.0234(2) 0.0200(2) 0.00092(15) 0.00198(15) -0.00105(16)
Ag3 0.0469(3) 0.0424(3) 0.0215(2) -0.00284(19) -0.00317(19) 0.0153(2)
Ag4 0.0269(2) 0.0242(2) 0.0192(2) 0.00124(16) 0.00208(16) 0.00177(16)
O1A 0.042(2) 0.053(3) 0.021(2) 0.0045(18) 0.0040(17) 0.014(2)
O2A 0.030(2) 0.045(2) 0.025(2) -0.0049(17) 0.0057(16) 0.0046(18)
C1A 0.035(3) 0.029(3) 0.025(3) 0.004(2) 0.003(2) 0.005(2)
C2A 0.030(3) 0.027(3) 0.024(3) 0.002(2) 0.002(2) 0.010(2)
C3A 0.034(3) 0.035(3) 0.024(3) 0.007(2) 0.004(2) 0.015(2)
C4A 0.039(3) 0.037(3) 0.037(3) 0.006(3) 0.009(3) 0.006(3)
C5A 0.050(4) 0.044(4) 0.051(4) 0.011(3) 0.004(3) -0.001(3)
C6A 0.046(4) 0.053(4) 0.065(5) 0.023(3) 0.019(3) 0.006(3)
C7A 0.050(4) 0.052(4) 0.044(4) 0.016(3) 0.023(3) 0.012(3)
C8A 0.043(3) 0.039(3) 0.031(3) 0.010(2) 0.009(3) 0.017(2)
C9A 0.044(3) 0.046(3) 0.021(3) 0.005(2) 0.009(2) 0.017(3)
C10A 0.037(3) 0.036(3) 0.026(3) 0.003(2) 0.001(2) 0.016(2)
C11A 0.047(4) 0.042(3) 0.026(3) -0.002(2) -0.001(3) 0.017(3)
C12A 0.058(4) 0.035(4) 0.044(4) -0.010(3) 0.002(3) 0.004(3)
C13A 0.063(5) 0.037(4) 0.048(4) 0.000(3) 0.013(3) -0.003(3)
C14A 0.043(4) 0.039(3) 0.034(3) 0.005(3) 0.008(3) 0.003(3)
C15A 0.033(3) 0.034(3) 0.028(3) 0.004(2) 0.003(2) 0.015(2)
O1B 0.033(2) 0.060(3) 0.031(2) 0.0083(19) -0.0028(17) 0.0113(19)
O2B 0.041(2) 0.065(3) 0.025(2) -0.001(2) -0.0036(17) 0.016(2)
C1B 0.029(3) 0.031(3) 0.027(3) 0.007(2) 0.001(2) 0.000(2)
C2B 0.025(3) 0.035(3) 0.020(3) -0.001(2) 0.002(2) 0.009(2)
C3B 0.025(3) 0.039(3) 0.031(3) -0.003(2) 0.002(2) 0.006(2)
C4B 0.035(3) 0.044(4) 0.040(3) 0.007(3) 0.004(3) 0.001(3)
C5B 0.043(4) 0.047(4) 0.067(5) 0.008(3) -0.001(3) -0.007(3)
C6B 0.040(4) 0.059(5) 0.075(5) 0.005(4) -0.010(3) -0.009(3)
C7B 0.034(4) 0.057(4) 0.054(4) 0.000(3) -0.014(3) -0.002(3)
C8B 0.026(3) 0.042(3) 0.031(3) -0.003(2) 0.001(2) 0.007(2)
C9B 0.031(3) 0.046(3) 0.030(3) 0.000(3) -0.005(2) 0.009(3)
C10B 0.028(3) 0.041(3) 0.028(3) 0.005(2) 0.002(2) 0.011(2)
C11B 0.043(4) 0.046(3) 0.028(3) 0.012(3) 0.001(3) 0.014(3)
C12B 0.051(4) 0.042(4) 0.038(4) 0.009(3) 0.005(3) 0.009(3)
C13B 0.040(4) 0.046(4) 0.043(4) 0.006(3) 0.002(3) -0.007(3)
C14B 0.032(3) 0.042(3) 0.038(3) 0.006(3) -0.005(3) 0.004(3)
C15B 0.023(3) 0.035(3) 0.024(3) 0.000(2) 0.001(2) 0.007(2)
O1C 0.054(3) 0.036(2) 0.023(2) -0.0028(16) 0.0068(18) 0.0038(19)
O2C 0.053(3) 0.039(2) 0.028(2) -0.0077(17) 0.0016(18) 0.016(2)
C1C 0.040(3) 0.031(3) 0.024(3) -0.005(2) 0.006(2) -0.001(2)
C2C 0.047(3) 0.027(3) 0.020(3) 0.000(2) 0.005(2) 0.007(2)
C3C 0.039(3) 0.032(3) 0.021(3) 0.004(2) 0.001(2) 0.011(2)
C4C 0.040(3) 0.046(4) 0.028(3) 0.004(3) 0.005(2) 0.006(3)
C5C 0.047(4) 0.048(4) 0.045(4) 0.006(3) -0.003(3) -0.001(3)
C6C 0.035(4) 0.062(5) 0.056(4) 0.013(3) 0.011(3) 0.007(3)
C7C 0.044(4) 0.063(4) 0.040(4) 0.009(3) 0.013(3) 0.013(3)
C8C 0.043(3) 0.037(3) 0.023(3) 0.004(2) 0.004(2) 0.015(2)
C9C 0.056(4) 0.040(3) 0.022(3) 0.002(2) 0.009(3) 0.016(3)
C10C 0.056(4) 0.028(3) 0.028(3) -0.003(2) 0.003(3) 0.007(3)
C11C 0.080(5) 0.042(4) 0.029(3) -0.006(3) -0.001(3) 0.004(3)
C12C 0.073(5) 0.048(4) 0.046(4) -0.008(3) -0.010(4) -0.010(4)
C13C 0.049(4) 0.041(4) 0.065(5) -0.008(3) -0.004(3) -0.008(3)
C14C 0.056(4) 0.038(4) 0.042(4) -0.005(3) 0.009(3) 0.001(3)
C15C 0.044(3) 0.030(3) 0.027(3) 0.001(2) 0.006(2) 0.011(2)
O1D 0.091(4) 0.057(3) 0.026(2) 0.010(2) 0.006(2) 0.042(3)
O2D 0.111(4) 0.069(3) 0.023(2) 0.010(2) 0.012(3) 0.054(3)
C1D 0.040(3) 0.033(3) 0.026(3) 0.009(2) 0.005(2) 0.006(2)
C2D 0.041(3) 0.026(3) 0.024(3) 0.005(2) 0.001(2) 0.011(2)
C3D 0.040(3) 0.032(3) 0.031(3) 0.009(2) 0.005(2) 0.007(2)
C4D 0.043(4) 0.041(4) 0.053(4) 0.011(3) 0.004(3) 0.006(3)
C5D 0.045(4) 0.048(4) 0.096(6) 0.024(4) 0.011(4) 0.002(3)
C6D 0.059(5) 0.064(5) 0.110(6) 0.046(5) 0.034(4) 0.015(4)
C7D 0.079(5) 0.064(5) 0.054(4) 0.039(4) 0.025(4) 0.028(4)
C8D 0.053(4) 0.049(4) 0.032(3) 0.018(3) 0.006(3) 0.020(3)
C9D 0.067(4) 0.052(4) 0.027(3) 0.008(3) -0.003(3) 0.023(3)
C10D 0.047(4) 0.039(4) 0.042(3) -0.009(3) -0.011(3) 0.014(3)
C11D 0.060(4) 0.053(5) 0.070(5) -0.013(4) -0.026(4) 0.014(3)
C12D 0.049(5) 0.048(5) 0.113(7) -0.012(4) -0.019(4) 0.002(3)
C13D 0.053(4) 0.045(4) 0.125(7) 0.018(5) 0.005(5) -0.007(4)
C14D 0.052(4) 0.042(4) 0.075(5) 0.011(4) 0.009(3) 0.000(3)
C15D 0.036(3) 0.028(3) 0.042(3) 0.003(2) 0.003(2) 0.012(2)
O1E 0.046(2) 0.042(2) 0.033(2) 0.0077(18) -0.0105(18) -0.023(2)
O2E 0.035(2) 0.038(2) 0.034(2) 0.0079(18) -0.0006(17) -0.0090(18)
C1E 0.027(3) 0.036(3) 0.022(3) -0.006(2) 0.003(2) -0.009(2)
C2E 0.040(3) 0.041(3) 0.015(3) 0.000(2) 0.001(2) -0.016(2)
C3E 0.033(3) 0.039(3) 0.023(3) -0.001(2) -0.001(2) -0.017(2)
C4E 0.036(3) 0.042(3) 0.044(4) 0.006(3) -0.004(3) -0.007(3)
C5E 0.047(4) 0.057(4) 0.050(4) -0.001(3) 0.001(3) -0.001(3)
C6E 0.062(5) 0.045(4) 0.070(5) -0.003(4) 0.001(4) -0.003(3)
C7E 0.053(4) 0.035(3) 0.072(5) 0.009(3) -0.002(4) -0.010(3)
C8E 0.047(3) 0.033(3) 0.039(4) 0.005(3) -0.002(3) -0.013(3)
C9E 0.036(3) 0.046(3) 0.046(4) 0.004(3) 0.004(3) -0.020(3)
C10E 0.036(3) 0.053(4) 0.036(3) -0.004(3) 0.004(3) -0.012(3)
C11E 0.042(4) 0.070(4) 0.050(4) 0.003(4) 0.006(3) -0.013(3)
C12E 0.039(4) 0.078(5) 0.058(5) -0.006(4) 0.011(3) 0.000(3)
C13E 0.049(4) 0.058(4) 0.057(5) -0.009(4) 0.007(3) 0.006(3)
C14E 0.048(4) 0.053(4) 0.032(3) -0.004(3) 0.006(3) -0.004(3)
C15E 0.037(3) 0.044(3) 0.024(3) -0.002(3) 0.002(2) -0.010(2)
O1F 0.048(2) 0.040(2) 0.028(2) -0.0035(17) 0.0107(18) -0.0197(19)
O2F 0.040(2) 0.038(2) 0.028(2) -0.0039(17) 0.0087(17) -0.0114(18)
C1F 0.039(3) 0.031(3) 0.025(3) 0.003(2) -0.001(2) -0.010(2)
C2F 0.042(3) 0.044(3) 0.027(3) -0.002(3) 0.009(3) -0.023(2)
C3F 0.061(4) 0.041(3) 0.024(3) 0.000(3) 0.009(3) -0.020(3)
C4F 0.065(4) 0.053(4) 0.046(4) 0.016(3) 0.010(3) -0.006(3)
C5F 0.101(6) 0.062(5) 0.049(5) 0.021(4) 0.009(4) 0.010(4)
C6F 0.159(8) 0.048(5) 0.052(5) 0.015(4) 0.018(6) -0.002(5)
C7F 0.140(6) 0.048(4) 0.061(5) 0.011(4) 0.021(6) -0.042(5)
C8F 0.085(4) 0.050(4) 0.052(4) 0.006(3) 0.028(4) -0.039(3)
C9F 0.080(4) 0.075(5) 0.057(5) -0.007(4) 0.033(4) -0.053(4)
C10F 0.046(4) 0.089(5) 0.045(4) -0.008(4) 0.017(3) -0.032(3)
C11F 0.042(4) 0.131(7) 0.066(6) -0.022(6) 0.015(4) -0.041(4)
C12F 0.034(4) 0.162(9) 0.081(6) 0.006(7) 0.003(4) -0.008(5)
C13F 0.063(5) 0.117(7) 0.057(5) 0.010(5) 0.016(4) 0.014(4)
C14F 0.045(4) 0.075(4) 0.038(4) 0.003(3) 0.006(3) -0.009(3)
C15F 0.045(3) 0.062(4) 0.035(4) 0.000(3) 0.008(3) -0.020(3)
Ag5 0.0406(3) 0.0388(3) 0.0301(2) 0.00350(19) 0.00226(19) -0.0085(2)
C21A 0.039(3) 0.048(4) 0.029(3) 0.008(3) 0.010(3) -0.007(3)
N1A 0.035(3) 0.040(3) 0.033(3) 0.010(2) 0.004(2) -0.004(2)
C22A 0.040(3) 0.039(3) 0.031(3) 0.009(2) 0.009(3) 0.003(3)
C23A 0.031(3) 0.049(4) 0.032(3) 0.008(3) 0.008(2) 0.003(3)
N2A 0.038(3) 0.042(3) 0.034(3) 0.012(2) 0.004(2) -0.006(2)
C24A 0.085(6) 0.059(4) 0.046(4) -0.004(3) 0.008(4) -0.028(4)
C25A 0.123(8) 0.053(4) 0.074(6) 0.007(4) -0.005(5) -0.021(5)
C26A 0.102(7) 0.077(6) 0.082(7) -0.006(5) 0.018(6) -0.014(5)
C27A 0.087(7) 0.099(7) 0.108(8) -0.001(6) 0.026(6) 0.014(6)
C21B 0.041(3) 0.039(3) 0.025(3) 0.000(2) 0.002(2) -0.002(3)
N1B 0.038(3) 0.033(3) 0.030(3) 0.000(2) -0.001(2) -0.006(2)
C22B 0.050(4) 0.047(4) 0.021(3) -0.002(3) -0.001(3) -0.011(3)
C23B 0.044(4) 0.045(4) 0.031(3) -0.004(3) -0.002(3) -0.013(3)
N2B 0.045(3) 0.042(3) 0.029(3) -0.002(2) 0.007(2) -0.010(2)
C24B 0.050(4) 0.050(4) 0.039(4) 0.004(3) 0.008(3) -0.014(3)
C25B 0.056(4) 0.047(4) 0.040(4) 0.004(3) 0.008(3) -0.016(3)
C26B 0.060(4) 0.047(4) 0.053(4) 0.008(3) -0.005(4) -0.013(3)
C27B 0.074(5) 0.050(4) 0.073(6) 0.006(4) -0.004(4) -0.004(4)
Ag6 0.0475(3) 0.0439(3) 0.0302(3) 0.0018(2) 0.0039(2) -0.0075(2)
C21C 0.041(3) 0.044(4) 0.026(3) 0.000(3) -0.009(2) -0.004(3)
N1C 0.048(3) 0.045(3) 0.032(3) 0.007(2) -0.006(2) -0.005(2)
C22C 0.053(4) 0.058(4) 0.029(3) 0.001(3) -0.005(3) -0.014(3)
C23C 0.055(4) 0.054(4) 0.033(3) 0.003(3) -0.016(3) -0.016(3)
N2C 0.045(3) 0.048(3) 0.032(3) 0.002(2) -0.008(2) -0.011(2)
C24C 0.062(4) 0.056(4) 0.041(4) 0.013(3) -0.003(3) -0.012(3)
C25C 0.080(5) 0.105(6) 0.083(6) 0.049(5) 0.026(4) 0.012(5)
C26C 0.076(9) 0.080(11) 0.093(12) 0.047(9) 0.030(8) 0.017(8)
C27C 0.091(15) 0.075(15) 0.13(3) 0.058(18) 0.068(18) 0.019(11)
C25X 0.080(5) 0.105(6) 0.083(6) 0.049(5) 0.026(4) 0.012(5)
C26X 0.077(9) 0.074(8) 0.032(7) 0.020(7) 0.005(7) -0.002(7)
C27X 0.101(13) 0.113(18) 0.09(2) 0.056(19) 0.044(17) 0.027(12)
C21D 0.047(4) 0.046(4) 0.030(3) 0.008(3) 0.010(3) 0.002(3)
N1D 0.049(3) 0.045(3) 0.031(3) 0.004(2) 0.009(2) 0.000(2)
C22D 0.057(4) 0.050(4) 0.028(3) 0.006(3) 0.009(3) 0.001(3)
C23D 0.052(4) 0.051(4) 0.038(3) 0.018(3) 0.014(3) 0.000(3)
N2D 0.044(3) 0.049(3) 0.033(3) 0.006(2) 0.008(2) 0.002(2)
C24D 0.051(4) 0.068(5) 0.036(4) 0.003(3) 0.005(3) -0.005(3)
C25D 0.054(4) 0.046(4) 0.051(4) 0.013(3) 0.003(3) -0.003(3)
C26D 0.055(4) 0.060(5) 0.061(5) 0.008(4) 0.003(3) -0.002(4)
C27D 0.049(4) 0.079(6) 0.093(7) 0.005(5) 0.006(4) 0.003(4)
Ag7 0.0533(3) 0.0413(3) 0.0234(2) 0.00702(19) -0.0065(2) -0.0196(2)
Ag8 0.0232(2) 0.0236(2) 0.0206(2) 0.00137(15) 0.00015(15) 0.00108(16)
Ag9 0.0533(3) 0.0472(3) 0.0223(2) -0.0055(2) 0.0087(2) -0.0222(2)
Ag10 0.0271(2) 0.0247(2) 0.0199(2) 0.00187(16) 0.00025(16) -0.00153(16)
O1G 0.040(2) 0.055(3) 0.021(2) 0.0003(18) 0.0003(17) -0.014(2)
O2G 0.032(2) 0.060(3) 0.029(2) -0.0071(19) -0.0020(16) -0.014(2)
C1G 0.028(3) 0.023(3) 0.025(3) -0.002(2) -0.001(2) -0.003(2)
C2G 0.020(3) 0.033(3) 0.024(3) -0.001(2) 0.002(2) -0.007(2)
C3G 0.023(3) 0.033(3) 0.024(3) 0.004(2) 0.004(2) -0.008(2)
C4G 0.035(3) 0.036(3) 0.028(3) 0.004(2) 0.000(2) -0.007(2)
C5G 0.042(4) 0.033(3) 0.043(4) -0.004(3) -0.001(3) 0.001(3)
C6G 0.048(4) 0.037(3) 0.043(4) -0.008(3) 0.004(3) -0.012(3)
C7G 0.037(3) 0.039(3) 0.033(3) -0.005(3) 0.005(3) -0.014(3)
C8G 0.033(3) 0.036(3) 0.023(3) 0.000(2) 0.002(2) -0.012(2)
C9G 0.032(3) 0.045(3) 0.024(3) 0.003(2) -0.004(2) -0.013(2)
C10G 0.028(3) 0.043(3) 0.032(3) 0.004(2) -0.003(2) -0.005(2)
C11G 0.032(3) 0.052(4) 0.046(4) 0.008(3) -0.012(3) -0.001(3)
C12G 0.043(4) 0.051(4) 0.071(5) 0.015(3) -0.016(3) 0.006(3)
C13G 0.043(4) 0.036(4) 0.064(4) 0.000(3) -0.001(3) 0.005(3)
C14G 0.038(3) 0.038(3) 0.040(4) -0.001(3) 0.002(3) -0.002(3)
C15G 0.023(3) 0.036(3) 0.028(3) 0.001(2) 0.002(2) -0.007(2)
O1H 0.034(2) 0.052(3) 0.027(2) 0.0066(18) 0.0080(16) -0.0056(19)
O2H 0.052(3) 0.068(3) 0.023(2) -0.004(2) 0.0103(19) -0.021(2)
C1H 0.037(3) 0.029(3) 0.026(3) 0.004(2) 0.007(2) -0.005(2)
C2H 0.032(3) 0.038(3) 0.020(3) -0.005(2) 0.004(2) -0.014(2)
C3H 0.032(3) 0.044(3) 0.020(3) -0.001(2) 0.004(2) -0.012(2)
C4H 0.045(4) 0.048(4) 0.035(3) 0.009(3) 0.015(3) 0.001(3)
C5H 0.061(5) 0.045(4) 0.048(4) 0.012(3) 0.011(3) 0.000(3)
C6H 0.060(5) 0.054(4) 0.040(4) 0.015(3) 0.003(3) -0.009(3)
C7H 0.051(4) 0.056(4) 0.025(3) 0.005(3) 0.003(3) -0.019(3)
C8H 0.037(3) 0.042(3) 0.027(3) 0.002(2) 0.005(2) -0.019(2)
C9H 0.041(3) 0.051(4) 0.028(3) -0.010(3) 0.013(3) -0.019(3)
C10H 0.040(3) 0.038(3) 0.036(3) -0.010(2) 0.014(3) -0.018(2)
C11H 0.048(4) 0.049(4) 0.047(4) -0.010(3) 0.021(3) -0.017(3)
C12H 0.044(4) 0.046(4) 0.060(4) -0.011(3) 0.016(3) -0.010(3)
C13H 0.056(4) 0.039(4) 0.053(4) 0.000(3) 0.008(3) -0.005(3)
C14H 0.047(4) 0.039(3) 0.036(3) -0.002(3) 0.007(3) -0.009(3)
C15H 0.036(3) 0.040(3) 0.024(3) -0.005(2) 0.002(2) -0.012(2)
O1I 0.057(3) 0.042(2) 0.0179(19) -0.0018(17) 0.0013(18) -0.014(2)
O2I 0.057(3) 0.044(2) 0.029(2) -0.0080(18) 0.0053(19) -0.025(2)
C1I 0.036(3) 0.031(3) 0.023(3) -0.005(2) -0.002(2) -0.005(2)
C2I 0.040(3) 0.027(3) 0.021(3) 0.002(2) 0.003(2) -0.011(2)
C3I 0.041(3) 0.033(3) 0.025(3) 0.006(2) -0.001(2) -0.012(2)
C4I 0.044(3) 0.041(4) 0.033(3) 0.004(3) 0.008(3) -0.002(3)
C5I 0.046(4) 0.055(4) 0.044(4) 0.013(3) 0.009(3) -0.002(3)
C6I 0.041(4) 0.068(5) 0.060(5) 0.020(4) -0.002(3) -0.003(3)
C7I 0.041(3) 0.057(4) 0.045(4) 0.013(3) -0.011(3) -0.010(3)
C8I 0.042(3) 0.037(3) 0.033(3) 0.009(2) -0.007(3) -0.013(3)
C9I 0.057(4) 0.043(4) 0.029(3) 0.004(3) -0.011(3) -0.018(3)
C10I 0.059(4) 0.034(3) 0.023(3) 0.001(2) -0.004(3) -0.012(3)
C11I 0.084(5) 0.040(4) 0.034(4) -0.010(3) 0.002(3) -0.009(3)
C12I 0.092(5) 0.041(4) 0.046(4) -0.008(3) 0.016(4) 0.006(4)
C13I 0.061(4) 0.042(4) 0.067(5) -0.009(3) 0.008(3) 0.005(3)
C14I 0.052(4) 0.038(4) 0.040(4) -0.007(3) 0.005(3) -0.007(3)
C15I 0.050(3) 0.028(3) 0.028(3) -0.001(2) 0.000(2) -0.013(3)
O1J 0.074(3) 0.052(3) 0.027(2) 0.0117(19) -0.004(2) -0.033(2)
O2J 0.101(4) 0.066(3) 0.030(2) 0.018(2) -0.014(2) -0.047(3)
C1J 0.041(3) 0.037(3) 0.030(3) 0.009(2) 0.001(2) -0.003(3)
C2J 0.040(3) 0.027(3) 0.030(3) 0.010(2) -0.002(2) -0.010(2)
C3J 0.039(3) 0.029(3) 0.024(3) 0.004(2) 0.002(2) -0.005(2)
C4J 0.042(4) 0.032(3) 0.048(4) 0.012(3) 0.011(3) -0.004(3)
C5J 0.048(4) 0.051(4) 0.079(5) 0.023(4) 0.010(4) 0.000(3)
C6J 0.051(4) 0.065(5) 0.082(5) 0.030(4) -0.008(4) 0.008(4)
C7J 0.067(5) 0.065(5) 0.042(4) 0.030(4) -0.010(3) -0.004(4)
C8J 0.052(4) 0.040(4) 0.031(3) 0.009(3) 0.000(3) -0.012(3)
C9J 0.066(4) 0.044(4) 0.027(3) 0.003(3) 0.011(3) -0.019(3)
C10J 0.053(4) 0.037(4) 0.055(4) -0.008(3) 0.026(3) -0.015(3)
C11J 0.080(5) 0.040(4) 0.076(5) -0.004(4) 0.039(4) -0.006(3)
C12J 0.070(5) 0.052(5) 0.121(7) 0.000(5) 0.044(5) 0.000(4)
C13J 0.062(5) 0.045(5) 0.139(7) 0.023(5) 0.020(5) 0.013(4)
C14J 0.051(4) 0.047(4) 0.104(6) 0.026(4) 0.013(4) -0.001(3)
C15J 0.046(4) 0.025(3) 0.056(4) 0.004(3) 0.009(3) -0.005(3)
O1K 0.052(3) 0.040(2) 0.035(2) -0.0039(19) -0.0107(19) 0.021(2)
O2K 0.037(2) 0.055(3) 0.035(2) -0.006(2) -0.0051(18) 0.016(2)
C1K 0.042(3) 0.047(4) 0.030(3) 0.006(3) 0.004(3) 0.018(3)
C2K 0.035(3) 0.052(3) 0.034(3) 0.002(3) 0.000(3) 0.018(3)
C3K 0.042(3) 0.066(4) 0.032(3) 0.004(3) 0.000(3) 0.015(3)
C4K 0.039(4) 0.079(5) 0.044(4) 0.006(4) -0.003(3) 0.008(3)
C5K 0.047(4) 0.104(6) 0.056(5) 0.008(5) 0.005(4) -0.008(4)
C6K 0.031(4) 0.132(7) 0.091(7) 0.007(6) 0.008(4) 0.004(4)
C7K 0.044(4) 0.124(6) 0.068(6) -0.005(6) 0.006(4) 0.028(4)
C8K 0.041(4) 0.086(5) 0.049(4) 0.008(4) 0.004(3) 0.030(3)
C9K 0.070(5) 0.072(5) 0.060(5) 0.009(4) 0.002(4) 0.043(4)
C10K 0.073(4) 0.059(4) 0.041(4) 0.006(3) 0.006(4) 0.034(3)
C11K 0.107(6) 0.057(4) 0.066(5) 0.014(4) 0.008(5) 0.040(4)
C12K 0.111(7) 0.052(5) 0.061(5) 0.013(4) -0.004(5) 0.013(4)
C13K 0.085(5) 0.061(4) 0.040(4) 0.018(4) 0.001(4) 0.007(4)
C14K 0.057(4) 0.053(4) 0.033(3) 0.014(3) 0.000(3) 0.008(3)
C15K 0.051(4) 0.049(3) 0.027(3) 0.009(3) -0.001(3) 0.021(3)
O1L 0.039(2) 0.034(2) 0.027(2) 0.0019(16) 0.0025(16) 0.0066(17)
O2L 0.048(2) 0.039(2) 0.026(2) 0.0095(17) 0.0143(18) 0.0200(19)
C1L 0.022(3) 0.035(3) 0.022(3) 0.000(2) 0.001(2) 0.007(2)
C2L 0.036(3) 0.038(3) 0.021(3) 0.004(2) 0.009(2) 0.013(2)
C3L 0.035(3) 0.043(3) 0.029(3) 0.004(3) 0.008(2) 0.014(2)
C4L 0.042(3) 0.055(4) 0.036(4) -0.003(3) 0.007(3) 0.001(3)
C5L 0.047(4) 0.065(4) 0.062(5) -0.007(4) 0.000(4) -0.006(3)
C6L 0.041(4) 0.093(6) 0.074(6) -0.013(5) 0.005(4) 0.008(4)
C7L 0.039(4) 0.083(5) 0.055(5) 0.009(4) 0.006(3) 0.021(3)
C8L 0.043(3) 0.053(4) 0.031(3) 0.001(3) 0.003(3) 0.017(3)
C9L 0.047(4) 0.049(4) 0.053(4) 0.007(3) 0.005(3) 0.026(3)
C10L 0.057(4) 0.029(3) 0.032(3) 0.001(3) 0.007(3) 0.013(3)
C11L 0.072(4) 0.040(4) 0.065(5) 0.006(4) 0.017(4) 0.012(3)
C12L 0.084(5) 0.030(3) 0.064(5) -0.004(3) 0.013(4) -0.003(3)
C13L 0.063(4) 0.045(4) 0.048(4) -0.004(3) 0.015(3) -0.003(3)
C14L 0.051(4) 0.039(3) 0.037(4) 0.002(3) 0.011(3) 0.009(3)
C15L 0.044(3) 0.037(3) 0.020(3) 0.000(2) 0.010(2) 0.015(2)
Ag11 0.0393(3) 0.0410(3) 0.0308(2) 0.0013(2) 0.00289(19) 0.0085(2)
C21E 0.041(4) 0.044(4) 0.042(4) -0.004(3) 0.010(3) 0.006(3)
N1E 0.036(3) 0.038(3) 0.035(3) -0.003(2) 0.007(2) 0.001(2)
C22E 0.033(3) 0.051(4) 0.035(3) -0.007(3) 0.007(3) 0.001(3)
C23E 0.036(3) 0.043(4) 0.040(3) -0.013(3) 0.010(3) 0.006(3)
N2E 0.037(3) 0.043(3) 0.044(3) -0.001(2) 0.009(2) 0.008(2)
C24E 0.085(6) 0.072(4) 0.069(5) 0.024(4) 0.030(4) 0.036(4)
C25E 0.087(10) 0.072(7) 0.061(9) 0.043(6) 0.034(7) 0.028(7)
C26Y 0.082(9) 0.069(7) 0.059(8) 0.027(6) 0.025(7) 0.024(6)
C27E 0.078(11) 0.068(9) 0.099(15) 0.035(9) 0.030(9) 0.027(8)
C24Y 0.085(6) 0.072(4) 0.069(5) 0.024(4) 0.030(4) 0.036(4)
C25Y 0.069(9) 0.069(7) 0.079(12) 0.020(9) -0.001(10) 0.036(8)
C26E 0.069(10) 0.061(9) 0.075(13) 0.015(10) 0.001(11) 0.036(7)
C27Y 0.074(15) 0.070(11) 0.074(17) 0.031(12) 0.023(13) 0.025(11)
C21F 0.036(3) 0.037(3) 0.029(3) 0.009(2) 0.003(2) 0.007(2)
N1F 0.035(3) 0.040(3) 0.029(3) 0.004(2) 0.002(2) 0.004(2)
C22F 0.057(4) 0.053(4) 0.021(3) 0.003(3) -0.006(3) 0.013(3)
C23F 0.051(4) 0.051(4) 0.026(3) 0.007(3) -0.002(3) 0.012(3)
N2F 0.037(3) 0.041(3) 0.025(2) 0.010(2) 0.006(2) 0.010(2)
C24F 0.045(4) 0.048(4) 0.031(3) 0.004(3) 0.013(3) 0.014(3)
C25F 0.049(4) 0.044(3) 0.038(4) 0.003(3) 0.007(3) 0.017(3)
C26F 0.052(4) 0.052(4) 0.052(4) 0.005(3) 0.005(3) 0.014(3)
C27F 0.075(6) 0.047(4) 0.094(7) 0.003(4) 0.009(5) -0.002(4)
Ag12 0.0488(3) 0.0427(3) 0.0303(3) 0.0030(2) 0.0015(2) 0.0050(2)
C21G 0.045(4) 0.043(4) 0.035(3) 0.014(3) 0.001(3) -0.001(3)
N1G 0.050(3) 0.042(3) 0.035(3) 0.005(2) -0.007(2) 0.003(2)
C22G 0.049(4) 0.053(4) 0.032(3) 0.012(3) -0.005(3) -0.002(3)
C23G 0.049(4) 0.055(4) 0.037(3) 0.012(3) -0.006(3) 0.006(3)
N2G 0.043(3) 0.046(3) 0.036(3) 0.009(2) -0.007(2) 0.003(2)
C24G 0.054(4) 0.069(5) 0.041(4) 0.009(3) 0.000(3) 0.010(3)
C25G 0.059(4) 0.055(4) 0.058(5) 0.015(4) 0.008(3) 0.009(4)
C26G 0.064(5) 0.069(5) 0.072(6) 0.012(4) 0.016(4) 0.013(4)
C27G 0.062(5) 0.081(6) 0.095(7) 0.003(5) 0.018(5) 0.004(4)
C21H 0.046(4) 0.043(4) 0.027(3) -0.002(3) 0.010(3) 0.000(3)
N1H 0.050(3) 0.051(3) 0.027(3) 0.002(2) 0.008(2) 0.003(2)
C22H 0.066(5) 0.064(5) 0.027(3) 0.002(3) 0.014(3) 0.011(3)
C23H 0.063(5) 0.059(4) 0.030(3) 0.003(3) 0.015(3) 0.015(3)
N2H 0.048(3) 0.052(3) 0.030(3) 0.007(2) 0.016(2) 0.010(2)
C24H 0.069(4) 0.057(4) 0.041(4) 0.017(3) 0.013(3) 0.015(3)
C25H 0.068(8) 0.058(11) 0.046(10) 0.013(9) -0.003(6) 0.021(8)
C26H 0.063(7) 0.030(7) 0.064(9) 0.016(6) 0.007(6) 0.014(6)
C27H 0.060(10) 0.073(13) 0.091(18) 0.024(14) -0.020(11) 0.008(8)
C24Z 0.069(4) 0.057(4) 0.041(4) 0.017(3) 0.013(3) 0.015(3)
C25Z 0.064(6) 0.057(10) 0.058(11) 0.011(8) 0.009(8) 0.020(8)
C26Z 0.089(10) 0.058(9) 0.065(10) 0.021(8) 0.003(9) -0.004(7)
C27Z 0.084(12) 0.12(2) 0.12(2) 0.08(2) -0.029(16) -0.023(14)

loop_
_atom_type_symbol
_atom_type_description
_atom_type_scat_dispersion_real
_atom_type_scat_dispersion_imag
_atom_type_scat_source
C C 0.0033 0.0016 'International Tables Vol C Tables 4.2.6.8 and 6.1.1.4'
H H 0.0000 0.0000 'International Tables Vol C Tables 4.2.6.8 and 6.1.1.4'
N N 0.0061 0.0033 'International Tables Vol C Tables 4.2.6.8 and 6.1.1.4'
O O 0.0106 0.0060 'International Tables Vol C Tables 4.2.6.8 and 6.1.1.4'
Ag Ag -0.8971 1.1015 'International Tables Vol C Tables 4.2.6.8 and 6.1.1.4'

loop_
_geom_angle_atom_site_label_1
_geom_angle_atom_site_label_2
_geom_angle_atom_site_label_3
_geom_angle
O1A Ag1 O2D 132.81(16)
O1A Ag1 Ag4 140.04(10)
O2D Ag1 Ag4 87.07(12)
O1A Ag1 Ag2 83.96(10)
O2D Ag1 Ag2 140.64(14)
Ag4 Ag1 Ag2 58.801(14)
O1E Ag2 O1F 154.83(15)
O1E Ag2 O2A 108.55(15)
O1F Ag2 O2A 91.25(14)
O1E Ag2 O1B 94.95(15)
O1F Ag2 O1B 99.15(16)
O2A Ag2 O1B 93.86(14)
O1E Ag2 Ag4 79.05(10)
O1F Ag2 Ag4 76.00(10)
O2A Ag2 Ag4 133.76(10)
O1B Ag2 Ag4 131.69(10)
O1E Ag2 Ag3 77.51(12)
O1F Ag2 Ag3 87.50(11)
O2A Ag2 Ag3 164.34(10)
O1B Ag2 Ag3 70.97(10)
Ag4 Ag2 Ag3 60.881(14)
O1E Ag2 Ag1 87.73(11)
O1F Ag2 Ag1 82.71(12)
O2A Ag2 Ag1 74.40(10)
O1B Ag2 Ag1 168.19(10)
Ag4 Ag2 Ag1 60.111(14)
Ag3 Ag2 Ag1 120.829(18)
O1C Ag3 O2B 135.29(16)
O1C Ag3 Ag2 134.20(11)
O2B Ag3 Ag2 88.77(11)
O1C Ag3 Ag4 83.61(11)
O2B Ag3 Ag4 139.39(12)
Ag2 Ag3 Ag4 58.869(14)
O1D Ag4 O2C 89.46(15)
O1D Ag4 O2F 107.09(18)
O2C Ag4 O2F 93.00(15)
O1D Ag4 O2E 92.01(17)
O2C Ag4 O2E 102.37(15)
O2F Ag4 O2E 155.64(13)
O1D Ag4 Ag2 134.29(11)
O2C Ag4 Ag2 136.04(10)
O2F Ag4 Ag2 79.41(9)
O2E Ag4 Ag2 76.40(10)
O1D Ag4 Ag1 74.98(11)
O2C Ag4 Ag1 154.24(11)
O2F Ag4 Ag1 110.99(10)
O2E Ag4 Ag1 58.77(10)
Ag2 Ag4 Ag1 61.088(14)
O1D Ag4 Ag3 162.13(12)
O2C Ag4 Ag3 77.92(10)
O2F Ag4 Ag3 61.65(10)
O2E Ag4 Ag3 102.95(10)
Ag2 Ag4 Ag3 60.250(14)
Ag1 Ag4 Ag3 121.175(18)
C1A O1A Ag1 118.7(4)
C1A O2A Ag2 122.1(3)
C1A O2A Ag5 124.1(3)
Ag2 O2A Ag5 96.20(13)
O2A C1A O1A 126.1(5)
O2A C1A C2A 116.9(5)
O1A C1A C2A 117.0(5)
C15A C2A C3A 120.9(5)
C15A C2A C1A 119.6(5)
C3A C2A C1A 119.5(5)
C4A C3A C2A 123.2(5)
C4A C3A C8A 118.2(6)
C2A C3A C8A 118.6(5)
C5A C4A C3A 121.1(6)
C4A C5A C6A 121.0(7)
C7A C6A C5A 119.9(7)
C6A C7A C8A 121.2(6)
C9A C8A C7A 121.9(6)
C9A C8A C3A 119.5(6)
C7A C8A C3A 118.6(6)
C10A C9A C8A 122.4(5)
C9A C10A C11A 121.6(5)
C9A C10A C15A 118.8(5)
C11A C10A C15A 119.6(6)
C12A C11A C10A 120.7(6)
C11A C12A C13A 121.4(6)
C14A C13A C12A 120.0(6)
C13A C14A C15A 120.9(6)
C2A C15A C14A 122.8(5)
C2A C15A C10A 119.7(5)
C14A C15A C10A 117.4(5)
C1B O1B Ag2 128.8(4)
C1B O1B Ag5 130.0(4)
Ag2 O1B Ag5 92.72(13)
C1B O2B Ag3 114.2(4)
O2B C1B O1B 125.9(5)
O2B C1B C2B 117.9(5)
O1B C1B C2B 116.2(5)
C3B C2B C15B 120.7(5)
C3B C2B C1B 121.4(5)
C15B C2B C1B 117.9(5)
C2B C3B C4B 122.8(5)
C2B C3B C8B 118.6(5)
C4B C3B C8B 118.5(5)
C5B C4B C3B 120.5(6)
C4B C5B C6B 121.0(7)
C7B C6B C5B 121.0(7)
C6B C7B C8B 121.4(6)
C9B C8B C7B 122.1(6)
C9B C8B C3B 120.4(5)
C7B C8B C3B 117.5(6)
C8B C9B C10B 121.3(5)
C11B C10B C9B 122.5(5)
C11B C10B C15B 118.9(5)
C9B C10B C15B 118.5(5)
C12B C11B C10B 122.1(6)
C11B C12B C13B 119.5(6)
C14B C13B C12B 120.6(6)
C13B C14B C15B 120.3(6)
C2B C15B C10B 120.2(5)
C2B C15B C14B 121.2(5)
C10B C15B C14B 118.5(5)
C1C O1C Ag3 118.6(4)
C1C O2C Ag4 123.8(4)
C1C O2C Ag6 139.3(4)
Ag4 O2C Ag6 95.73(14)
O2C C1C O1C 127.6(5)
O2C C1C C2C 117.0(5)
O1C C1C C2C 115.3(5)
C3C C2C C15C 122.2(5)
C3C C2C C1C 116.4(5)
C15C C2C C1C 121.3(5)
C2C C3C C8C 119.0(5)
C2C C3C C4C 122.9(5)
C8C C3C C4C 118.0(6)
C5C C4C C3C 121.7(6)
C4C C5C C6C 120.5(6)
C7C C6C C5C 119.9(6)
C6C C7C C8C 121.6(6)
C9C C8C C3C 119.0(6)
C9C C8C C7C 122.8(6)
C3C C8C C7C 118.2(6)
C10C C9C C8C 121.8(5)
C9C C10C C15C 120.0(6)
C9C C10C C11C 123.3(6)
C15C C10C C11C 116.7(6)
C12C C11C C10C 122.0(7)
C11C C12C C13C 121.1(7)
C14C C13C C12C 121.0(7)
C13C C14C C15C 120.1(6)
C2C C15C C14C 122.9(5)
C2C C15C C10C 118.0(6)
C14C C15C C10C 119.0(6)
C1D O1D Ag4 132.1(4)
C1D O1D Ag6 126.3(4)
Ag4 O1D Ag6 100.77(16)
C1D O2D Ag1 118.6(4)
O1D C1D O2D 125.5(5)
O1D C1D C2D 115.9(5)
O2D C1D C2D 118.6(5)
C15D C2D C3D 120.4(5)
C15D C2D C1D 120.4(5)
C3D C2D C1D 119.0(5)
C2D C3D C8D 119.7(6)
C2D C3D C4D 122.3(5)
C8D C3D C4D 118.0(6)
C5D C4D C3D 122.7(7)
C4D C5D C6D 119.6(8)
C7D C6D C5D 120.5(7)
C6D C7D C8D 120.9(7)
C9D C8D C3D 119.8(6)
C9D C8D C7D 121.9(6)
C3D C8D C7D 118.2(7)
C8D C9D C10D 122.5(6)
C9D C10D C11D 122.7(7)
C9D C10D C15D 118.1(6)
C11D C10D C15D 119.1(7)
C12D C11D C10D 121.8(8)
C11D C12D C13D 120.7(8)
C14D C13D C12D 121.3(8)
C13D C14D C15D 119.5(8)
C2D C15D C14D 123.1(6)
C2D C15D C10D 119.5(6)
C14D C15D C10D 117.5(6)
C1E O1E Ag2 118.4(4)
C1E O2E Ag4 113.3(3)
O2E C1E O1E 127.1(5)
O2E C1E C2E 118.5(5)
O1E C1E C2E 114.4(5)
C3E C2E C15E 121.4(5)
C3E C2E C1E 118.5(5)
C15E C2E C1E 120.1(5)
C2E C3E C4E 123.3(5)
C2E C3E C8E 118.3(5)
C4E C3E C8E 118.2(6)
C5E C4E C3E 121.9(6)
C4E C5E C6E 119.7(7)
C7E C6E C5E 120.7(7)
C6E C7E C8E 121.6(7)
C9E C8E C7E 122.8(6)
C9E C8E C3E 119.4(6)
C7E C8E C3E 117.8(6)
C8E C9E C10E 122.3(6)
C9E C10E C11E 122.1(6)
C9E C10E C15E 119.4(6)
C11E C10E C15E 118.4(6)
C12E C11E C10E 121.1(7)
C11E C12E C13E 120.6(7)
C14E C13E C12E 120.7(7)
C13E C14E C15E 120.5(7)
C2E C15E C14E 122.3(6)
C2E C15E C10E 119.0(6)
C14E C15E C10E 118.6(6)
C1F O1F Ag2 122.5(4)
C1F O2F Ag4 109.6(4)
O1F C1F O2F 127.8(5)
O1F C1F C2F 115.6(5)
O2F C1F C2F 116.6(5)
C15F C2F C3F 122.5(6)
C15F C2F C1F 120.8(6)
C3F C2F C1F 116.6(6)
C4F C3F C2F 124.1(6)
C4F C3F C8F 117.9(7)
C2F C3F C8F 117.9(7)
C5F C4F C3F 122.5(8)
C4F C5F C6F 120.3(9)
C7F C6F C5F 120.3(9)
C6F C7F C8F 122.6(8)
C9F C8F C7F 124.6(7)
C9F C8F C3F 119.0(7)
C7F C8F C3F 116.4(8)
C10F C9F C8F 123.0(7)
C9F C10F C11F 123.2(8)
C9F C10F C15F 119.5(7)
C11F C10F C15F 117.3(9)
C12F C11F C10F 122.2(9)
C11F C12F C13F 120.6(9)
C14F C13F C12F 120.9(10)
C13F C14F C15F 120.4(8)
C2F C15F C14F 123.3(6)
C2F C15F C10F 118.1(7)
C14F C15F C10F 118.6(7)
N1A Ag5 N1B 176.98(18)
N1A Ag5 O2A 93.44(16)
N1B Ag5 O2A 89.43(15)
N1A Ag5 O1B 89.53(16)
N1B Ag5 O1B 92.03(16)
O2A Ag5 O1B 76.98(11)
N1A C21A N2A 110.9(5)
C21A N1A C22A 105.5(5)
C21A N1A Ag5 119.8(4)
C22A N1A Ag5 134.2(4)
C23A C22A N1A 109.9(6)
C22A C23A N2A 107.0(5)
C21A N2A C23A 106.8(5)
C21A N2A C24A 124.9(6)
C23A N2A C24A 128.2(5)
N2A C24A C25A 110.0(6)
C26A C25A C24A 115.8(8)
C25A C26A C27A 112.4(9)
N1B C21B N2B 111.4(5)
C21B N1B C22B 105.9(5)
C21B N1B Ag5 124.7(4)
C22B N1B Ag5 129.3(4)
C23B C22B N1B 109.1(5)
C22B C23B N2B 106.7(5)
C21B N2B C23B 106.8(5)
C21B N2B C24B 126.8(5)
C23B N2B C24B 126.3(5)
N2B C24B C25B 112.0(5)
C26B C25B C24B 114.0(6)
C25B C26B C27B 112.8(6)
N1D Ag6 N1C 175.1(2)
N1D Ag6 O1D 90.55(19)
N1C Ag6 O1D 94.19(19)
N1D Ag6 O2C 97.24(17)
N1C Ag6 O2C 85.17(16)
O1D Ag6 O2C 73.86(12)
N1C C21C N2C 111.1(5)
C21C N1C C22C 105.4(5)
C21C N1C Ag6 125.3(4)
C22C N1C Ag6 128.2(4)
C23C C22C N1C 110.2(6)
C22C C23C N2C 106.4(6)
C21C N2C C23C 106.9(5)
C21C N2C C24C 126.7(5)
C23C N2C C24C 126.4(5)
N2C C24C C25C 113.8(6)
C26C C25C C24C 127.4(10)
C25C C26C C27C 119.8(17)
N1D C21D N2D 112.6(5)
C21D N1D C22D 105.2(5)
C21D N1D Ag6 121.9(4)
C22D N1D Ag6 132.8(5)
C23D C22D N1D 109.6(6)
C22D C23D N2D 106.7(6)
C21D N2D C23D 105.8(5)
C21D N2D C24D 126.3(5)
C23D N2D C24D 127.6(6)
N2D C24D C25D 111.5(6)
C26D C25D C24D 112.3(6)
C25D C26D C27D 111.2(7)
O1G Ag7 O2J 132.37(16)
O1G Ag7 O1L 105.07(14)
O2J Ag7 O1L 105.68(16)
O1G Ag7 Ag10 137.51(11)
O2J Ag7 Ag10 90.08(12)
O1L Ag7 Ag10 51.36(9)
O1G Ag7 Ag8 83.06(10)
O2J Ag7 Ag8 140.98(14)
O1L Ag7 Ag8 72.61(9)
Ag10 Ag7 Ag8 57.638(14)
O1K Ag8 O2L 153.12(15)
O1K Ag8 O2G 99.71(16)
O2L Ag8 O2G 104.46(16)
O1K Ag8 O1H 104.54(16)
O2L Ag8 O1H 85.64(14)
O2G Ag8 O1H 93.64(14)
O1K Ag8 Ag10 78.51(11)
O2L Ag8 Ag10 76.28(10)
O2G Ag8 Ag10 134.13(10)
O1H Ag8 Ag10 131.58(10)
O1K Ag8 Ag9 90.79(11)
O2L Ag8 Ag9 69.42(11)
O2G Ag8 Ag9 161.55(11)
O1H Ag8 Ag9 68.90(10)
Ag10 Ag8 Ag9 62.715(14)
O1K Ag8 Ag7 89.04(13)
O2L Ag8 Ag7 86.22(10)
O2G Ag8 Ag7 74.59(10)
O1H Ag8 Ag7 163.52(10)
Ag10 Ag8 Ag7 59.603(14)
Ag9 Ag8 Ag7 121.069(18)
O1I Ag9 O2H 135.17(16)
O1I Ag9 Ag8 134.99(11)
O2H Ag9 Ag8 89.72(11)
O1I Ag9 Ag10 81.06(11)
O2H Ag9 Ag10 140.35(12)
Ag8 Ag9 Ag10 58.015(14)
O2I Ag10 O1J 88.66(15)
O2I Ag10 O2K 95.31(16)
O1J Ag10 O2K 109.95(17)
O2I Ag10 O1L 99.16(15)
O1J Ag10 O1L 87.68(16)
O2K Ag10 O1L 157.45(14)
O2I Ag10 Ag8 137.58(11)
O1J Ag10 Ag8 132.93(10)
O2K Ag10 Ag8 79.52(10)
O1L Ag10 Ag8 78.13(9)
O2I Ag10 Ag7 149.04(11)
O1J Ag10 Ag7 71.70(10)
O2K Ag10 Ag7 113.59(11)
O1L Ag10 Ag7 57.51(9)
Ag8 Ag10 Ag7 62.759(14)
O2I Ag10 Ag9 79.84(10)
O1J Ag10 Ag9 167.51(11)
O2K Ag10 Ag9 66.73(12)
O1L Ag10 Ag9 98.89(10)
Ag8 Ag10 Ag9 59.271(14)
Ag7 Ag10 Ag9 120.788(18)
C1G O1G Ag7 120.3(4)
C1G O2G Ag8 125.9(4)
C1G O2G Ag11 127.1(4)
Ag8 O2G Ag11 93.69(14)
O2G C1G O1G 126.8(5)
O2G C1G C2G 115.9(5)
O1G C1G C2G 117.3(5)
C15G C2G C3G 121.7(5)
C15G C2G C1G 120.3(5)
C3G C2G C1G 118.0(5)
C2G C3G C4G 123.3(5)
C2G C3G C8G 119.1(5)
C4G C3G C8G 117.6(5)
C5G C4G C3G 122.4(6)
C4G C5G C6G 119.5(6)
C7G C6G C5G 121.1(6)
C6G C7G C8G 120.8(6)
C9G C8G C7G 122.9(5)
C9G C8G C3G 118.4(5)
C7G C8G C3G 118.6(5)
C10G C9G C8G 123.4(5)
C9G C10G C11G 123.2(5)
C9G C10G C15G 118.9(5)
C11G C10G C15G 117.9(6)
C12G C11G C10G 121.6(6)
C11G C12G C13G 120.1(6)
C14G C13G C12G 120.5(6)
C13G C14G C15G 121.4(6)
C2G C15G C14G 123.1(5)
C2G C15G C10G 118.4(5)
C14G C15G C10G 118.4(5)
C1H O1H Ag8 126.0(4)
C1H O1H Ag11 124.6(3)
Ag8 O1H Ag11 96.29(14)
C1H O2H Ag9 111.6(4)
O1H C1H O2H 125.9(5)
O1H C1H C2H 116.8(5)
O2H C1H C2H 117.3(5)
C15H C2H C3H 120.9(5)
C15H C2H C1H 119.3(5)
C3H C2H C1H 119.8(5)
C2H C3H C4H 122.8(5)
C2H C3H C8H 118.7(6)
C4H C3H C8H 118.6(6)
C5H C4H C3H 121.1(6)
C4H C5H C6H 120.1(7)
C7H C6H C5H 120.6(7)
C6H C7H C8H 121.2(6)
C9H C8H C3H 120.0(6)
C9H C8H C7H 121.7(6)
C3H C8H C7H 118.3(6)
C10H C9H C8H 121.7(6)
C9H C10H C11H 121.7(6)
C9H C10H C15H 119.0(6)
C11H C10H C15H 119.3(6)
C12H C11H C10H 120.3(6)
C11H C12H C13H 121.9(7)
C14H C13H C12H 119.0(7)
C13H C14H C15H 121.9(6)
C2H C15H C14H 123.0(5)
C2H C15H C10H 119.7(6)
C14H C15H C10H 117.4(6)
C1I O1I Ag9 124.4(4)
C1I O2I Ag10 122.9(4)
C1I O2I Ag12 138.7(4)
Ag10 O2I Ag12 97.39(14)
O2I C1I O1I 126.8(5)
O2I C1I C2I 116.8(5)
O1I C1I C2I 116.4(5)
C3I C2I C15I 121.9(5)
C3I C2I C1I 117.2(5)
C15I C2I C1I 120.8(5)
C2I C3I C4I 123.5(5)
C2I C3I C8I 118.9(5)
C4I C3I C8I 117.7(6)
C5I C4I C3I 122.3(6)
C4I C5I C6I 119.2(7)
C7I C6I C5I 121.0(7)
C6I C7I C8I 122.2(6)
C9I C8I C7I 123.3(6)
C9I C8I C3I 119.0(6)
C7I C8I C3I 117.6(6)
C8I C9I C10I 121.8(6)
C9I C10I C15I 119.7(6)
C9I C10I C11I 122.6(6)
C15I C10I C11I 117.7(6)
C12I C11I C10I 121.2(6)
C11I C12I C13I 120.6(7)
C14I C13I C12I 121.5(7)
C13I C14I C15I 119.9(6)
C2I C15I C14I 122.4(5)
C2I C15I C10I 118.6(6)
C14I C15I C10I 119.0(6)
C1J O1J Ag10 134.7(4)
C1J O1J Ag12 124.8(4)
Ag10 O1J Ag12 100.23(15)
C1J O2J Ag7 115.0(4)
O1J C1J O2J 125.5(6)
O1J C1J C2J 116.3(5)
O2J C1J C2J 118.1(5)
C15J C2J C3J 121.1(5)
C15J C2J C1J 120.8(5)
C3J C2J C1J 118.0(5)
C4J C3J C2J 121.9(5)
C4J C3J C8J 119.4(6)
C2J C3J C8J 118.7(5)
C5J C4J C3J 121.7(6)
C4J C5J C6J 118.8(7)
C7J C6J C5J 122.4(7)
C6J C7J C8J 120.7(7)
C9J C8J C3J 120.4(6)
C9J C8J C7J 122.7(6)
C3J C8J C7J 116.8(6)
C8J C9J C10J 122.2(6)
C9J C10J C11J 121.7(7)
C9J C10J C15J 119.0(6)
C11J C10J C15J 119.2(7)
C12J C11J C10J 121.0(8)
C11J C12J C13J 121.1(8)
C12J C13J C14J 121.4(8)
C13J C14J C15J 118.7(8)
C2J C15J C14J 123.2(7)
C2J C15J C10J 118.5(6)
C14J C15J C10J 118.3(7)
C1K O1K Ag8 123.1(4)
C1K O2K Ag10 114.5(4)
O1K C1K O2K 125.2(5)
O1K C1K C2K 115.9(5)
O2K C1K C2K 118.9(5)
C15K C2K C3K 121.6(6)
C15K C2K C1K 118.1(6)
C3K C2K C1K 120.3(6)
C4K C3K C2K 123.0(6)
C4K C3K C8K 118.9(7)
C2K C3K C8K 118.1(7)
C5K C4K C3K 121.9(8)
C6K C5K C4K 118.8(9)
C7K C6K C5K 121.5(8)
C6K C7K C8K 121.7(8)
C9K C8K C7K 124.1(8)
C9K C8K C3K 118.8(7)
C7K C8K C3K 117.0(8)
C10K C9K C8K 122.8(7)
C9K C10K C15K 119.6(7)
C9K C10K C11K 122.8(7)
C15K C10K C11K 117.6(8)
C12K C11K C10K 121.1(8)
C11K C12K C13K 121.9(9)
C14K C13K C12K 119.6(8)
C13K C14K C15K 122.0(7)
C2K C15K C14K 123.4(6)
C2K C15K C10K 118.9(7)
C14K C15K C10K 117.7(7)
C1L O1L Ag10 111.1(3)
C1L O1L Ag7 115.0(3)
Ag10 O1L Ag7 71.13(10)
C1L O2L Ag8 118.7(3)
O1L C1L O2L 126.9(5)
O1L C1L C2L 119.0(5)
O2L C1L C2L 114.1(5)
C3L C2L C15L 123.0(5)
C3L C2L C1L 119.1(5)
C15L C2L C1L 118.0(5)
C2L C3L C8L 118.6(6)
C2L C3L C4L 123.5(5)
C8L C3L C4L 117.9(6)
C5L C4L C3L 121.3(7)
C4L C5L C6L 120.9(8)
C7L C6L C5L 120.6(7)
C6L C7L C8L 120.6(7)
C9L C8L C3L 120.0(6)
C9L C8L C7L 121.3(6)
C3L C8L C7L 118.7(7)
C8L C9L C10L 122.4(6)
C11L C10L C9L 122.9(6)
C11L C10L C15L 118.4(6)
C9L C10L C15L 118.7(6)
C12L C11L C10L 120.7(7)
C11L C12L C13L 121.8(7)
C14L C13L C12L 118.3(7)
C13L C14L C15L 122.2(6)
C14L C15L C2L 124.2(5)
C14L C15L C10L 118.6(6)
C2L C15L C10L 117.2(5)
N1E Ag11 N1F 176.84(19)
N1E Ag11 O1H 93.65(16)
N1F Ag11 O1H 89.24(16)
N1E Ag11 O2G 87.63(17)
N1F Ag11 O2G 94.29(16)
O1H Ag11 O2G 76.30(11)
N1E C21E N2E 110.9(6)
C21E N1E C22E 105.5(5)
C21E N1E Ag11 120.4(4)
C22E N1E Ag11 133.4(4)
C23E C22E N1E 109.9(6)
C22E C23E N2E 106.1(5)
C21E N2E C23E 107.6(5)
C21E N2E C24E 125.1(6)
C23E N2E C24E 127.1(6)
N2E C24E C25E 104.9(8)
C26Y C25E C24E 114.6(12)
C27E C26Y C25E 115.7(14)
C25Y C26E C27Y 112.7(19)
N1F C21F N2F 110.3(5)
C21F N1F C22F 105.7(5)
C21F N1F Ag11 123.9(4)
C22F N1F Ag11 130.3(4)
C23F C22F N1F 110.4(6)
C22F C23F N2F 106.0(5)
C21F N2F C23F 107.6(5)
C21F N2F C24F 126.7(5)
C23F N2F C24F 125.7(5)
N2F C24F C25F 112.9(5)
C26F C25F C24F 114.6(5)
C25F C26F C27F 113.5(6)
N1H Ag12 N1G 175.0(2)
N1H Ag12 O1J 94.68(18)
N1G Ag12 O1J 90.14(18)
N1H Ag12 O2I 86.61(17)
N1G Ag12 O2I 95.99(18)
O1J Ag12 O2I 73.43(12)
N1G C21G N2G 112.3(6)
C21G N1G C22G 105.0(6)
C21G N1G Ag12 122.0(4)
C22G N1G Ag12 132.9(5)
C23G C22G N1G 109.4(6)
C22G C23G N2G 106.2(6)
C21G N2G C23G 107.1(6)
C21G N2G C24G 126.1(5)
C23G N2G C24G 126.7(6)
N2G C24G C25G 111.0(6)
C26G C25G C24G 112.3(7)
C27G C26G C25G 111.9(7)
N1H C21H N2H 111.4(5)
C21H N1H C22H 105.7(6)
C21H N1H Ag12 124.8(4)
C22H N1H Ag12 128.6(4)
C23H C22H N1H 110.0(6)
C22H C23H N2H 106.6(6)
C21H N2H C23H 106.2(5)
C21H N2H C24H 127.4(5)
C23H N2H C24H 126.3(6)
N2H C24H C25H 110.3(10)
C26H C25H C24H 115.0(15)
C25H C26H C27H 113.7(16)
C27Z C26Z C25Z 115(2)

loop_
_geom_bond_atom_site_label_1
_geom_bond_atom_site_label_2
_geom_bond_distance
Ag1 O1A 2.207(4)
Ag1 O2D 2.217(4)
Ag1 Ag4 2.8750(6)
Ag1 Ag2 2.9028(6)
Ag2 O1E 2.222(4)
Ag2 O1F 2.226(4)
Ag2 O2A 2.335(4)
Ag2 O1B 2.357(4)
Ag2 Ag4 2.8365(5)
Ag2 Ag3 2.8770(6)
Ag3 O1C 2.174(4)
Ag3 O2B 2.192(4)
Ag3 Ag4 2.8949(6)
Ag4 O1D 2.275(4)
Ag4 O2C 2.304(4)
Ag4 O2F 2.354(4)
Ag4 O2E 2.355(4)
O1A C1A 1.266(6)
O2A C1A 1.247(6)
O2A Ag5 2.696(4)
C1A C2A 1.516(7)
C2A C15A 1.410(8)
C2A C3A 1.416(8)
C3A C4A 1.416(8)
C3A C8A 1.436(8)
C4A C5A 1.347(9)
C5A C6A 1.420(9)
C6A C7A 1.349(10)
C7A C8A 1.422(9)
C8A C9A 1.394(9)
C9A C10A 1.388(8)
C10A C11A 1.422(8)
C10A C15A 1.431(8)
C11A C12A 1.334(9)
C12A C13A 1.411(9)
C13A C14A 1.373(9)
C14A C15A 1.430(8)
O1B C1B 1.249(6)
O1B Ag5 2.809(4)
O2B C1B 1.248(7)
C1B C2B 1.505(7)
C2B C3B 1.389(8)
C2B C15B 1.413(8)
C3B C4B 1.433(8)
C3B C8B 1.449(8)
C4B C5B 1.359(9)
C5B C6B 1.403(10)
C6B C7B 1.347(10)
C7B C8B 1.435(9)
C8B C9B 1.372(8)
C9B C10B 1.414(8)
C10B C11B 1.397(8)
C10B C15B 1.423(7)
C11B C12B 1.347(9)
C12B C13B 1.423(9)
C13B C14B 1.360(8)
C14B C15B 1.423(8)
O1C C1C 1.269(7)
O2C C1C 1.220(7)
O2C Ag6 2.756(4)
C1C C2C 1.522(7)
C2C C3C 1.392(8)
C2C C15C 1.402(8)
C3C C8C 1.430(8)
C3C C4C 1.430(8)
C4C C5C 1.342(9)
C5C C6C 1.421(9)
C6C C7C 1.352(10)
C7C C8C 1.430(9)
C8C C9C 1.403(9)
C9C C10C 1.377(9)
C10C C15C 1.438(8)
C10C C11C 1.444(9)
C11C C12C 1.324(10)
C12C C13C 1.396(10)
C13C C14C 1.363(9)
C14C C15C 1.428(9)
O1D C1D 1.230(7)
O1D Ag6 2.603(4)
O2D C1D 1.235(7)
C1D C2D 1.511(7)
C2D C15D 1.398(8)
C2D C3D 1.404(8)
C3D C8D 1.422(8)
C3D C4D 1.421(9)
C4D C5D 1.338(9)
C5D C6D 1.415(11)
C6D C7D 1.359(12)
C7D C8D 1.432(10)
C8D C9D 1.359(10)
C9D C10D 1.401(10)
C10D C11D 1.413(10)
C10D C15D 1.446(9)
C11D C12D 1.323(12)
C12D C13D 1.403(12)
C13D C14D 1.384(10)
C14D C15D 1.434(9)
O1E C1E 1.271(6)
O2E C1E 1.226(7)
C1E C2E 1.516(7)
C2E C3E 1.398(8)
C2E C15E 1.410(8)
C3E C4E 1.417(8)
C3E C8E 1.457(8)
C4E C5E 1.373(9)
C5E C6E 1.429(10)
C6E C7E 1.348(10)
C7E C8E 1.441(9)
C8E C9E 1.376(9)
C9E C10E 1.386(9)
C10E C11E 1.430(9)
C10E C15E 1.431(8)
C11E C12E 1.358(10)
C12E C13E 1.402(10)
C13E C14E 1.373(9)
C14E C15E 1.424(9)
O1F C1F 1.224(7)
O2F C1F 1.265(6)
C1F C2F 1.529(8)
C2F C15F 1.388(9)
C2F C3F 1.410(9)
C3F C4F 1.400(10)
C3F C8F 1.460(9)
C4F C5F 1.360(10)
C5F C6F 1.406(12)
C6F C7F 1.327(13)
C7F C8F 1.455(12)
C8F C9F 1.373(12)
C9F C10F 1.376(12)
C10F C11F 1.427(12)
C10F C15F 1.456(9)
C11F C12F 1.330(14)
C12F C13F 1.397(13)
C13F C14F 1.380(10)
C14F C15F 1.405(10)
Ag5 N1A 2.116(5)
Ag5 N1B 2.117(5)
C21A N1A 1.327(7)
C21A N2A 1.335(7)
N1A C22A 1.372(7)
C22A C23A 1.323(8)
C23A N2A 1.377(7)
N2A C24A 1.474(8)
C24A C25A 1.589(12)
C25A C26A 1.425(11)
C26A C27A 1.483(13)
C21B N1B 1.314(7)
C21B N2B 1.338(7)
N1B C22B 1.376(7)
C22B C23B 1.346(8)
C23B N2B 1.374(7)
N2B C24B 1.462(8)
C24B C25B 1.514(9)
C25B C26B 1.488(9)
C26B C27B 1.535(10)
Ag6 N1D 2.131(5)
Ag6 N1C 2.131(5)
C21C N1C 1.326(8)
C21C N2C 1.346(8)
N1C C22C 1.372(8)
C22C C23C 1.340(9)
C23C N2C 1.378(8)
N2C C24C 1.462(8)
C24C C25C 1.484(11)
C25C C26C 1.395(18)
C26C C27C 1.52(4)
C26X C27X 1.57(4)
C21D N1D 1.306(8)
C21D N2D 1.345(8)
N1D C22D 1.375(8)
C22D C23D 1.350(9)
C23D N2D 1.375(8)
N2D C24D 1.442(8)
C24D C25D 1.538(9)
C25D C26D 1.503(9)
C26D C27D 1.533(10)
Ag7 O1G 2.196(4)
Ag7 O2J 2.202(4)
Ag7 O1L 2.564(4)
Ag7 Ag10 2.8760(6)
Ag7 Ag8 2.9646(6)
Ag8 O1K 2.217(4)
Ag8 O2L 2.257(4)
Ag8 O2G 2.301(4)
Ag8 O1H 2.382(4)
Ag8 Ag10 2.8165(5)
Ag8 Ag9 2.8544(6)
Ag9 O1I 2.178(4)
Ag9 O2H 2.203(4)
Ag9 Ag10 2.9511(6)
Ag10 O2I 2.286(4)
Ag10 O1J 2.304(4)
Ag10 O2K 2.309(4)
Ag10 O1L 2.374(4)
O1G C1G 1.245(6)
O2G C1G 1.233(6)
O2G Ag11 2.847(4)
C1G C2G 1.519(7)
C2G C15G 1.400(8)
C2G C3G 1.403(8)
C3G C4G 1.413(8)
C3G C8G 1.447(7)
C4G C5G 1.352(8)
C5G C6G 1.420(8)
C6G C7G 1.353(9)
C7G C8G 1.420(8)
C8G C9G 1.380(8)
C9G C10G 1.379(8)
C10G C11G 1.415(8)
C10G C15G 1.454(8)
C11G C12G 1.362(10)
C12G C13G 1.412(10)
C13G C14G 1.359(9)
C14G C15G 1.409(8)
O1H C1H 1.243(7)
O1H Ag11 2.678(4)
O2H C1H 1.257(7)
C1H C2H 1.519(7)
C2H C15H 1.395(8)
C2H C3H 1.417(8)
C3H C4H 1.424(8)
C3H C8H 1.427(8)
C4H C5H 1.359(9)
C5H C6H 1.423(9)
C6H C7H 1.343(10)
C7H C8H 1.434(9)
C8H C9H 1.392(9)
C9H C10H 1.389(9)
C10H C11H 1.425(9)
C10H C15H 1.439(8)
C11H C12H 1.345(10)
C12H C13H 1.424(9)
C13H C14H 1.362(9)
C14H C15H 1.433(9)
O1I C1I 1.261(7)
O2I C1I 1.236(7)
O2I Ag12 2.740(4)
C1I C2I 1.512(7)
C2I C3I 1.388(8)
C2I C15I 1.401(8)
C3I C4I 1.424(8)
C3I C8I 1.448(8)
C4I C5I 1.351(9)
C5I C6I 1.427(10)
C6I C7I 1.325(10)
C7I C8I 1.426(9)
C8I C9I 1.390(9)
C9I C10I 1.386(9)
C10I C15I 1.435(8)
C10I C11I 1.445(9)
C11I C12I 1.339(10)
C12I C13I 1.394(10)
C13I C14I 1.375(9)
C14I C15I 1.415(9)
O1J C1J 1.225(7)
O1J Ag12 2.624(4)
O2J C1J 1.245(7)
C1J C2J 1.508(8)
C2J C15J 1.404(9)
C2J C3J 1.420(8)
C3J C4J 1.417(8)
C3J C8J 1.430(8)
C4J C5J 1.356(9)
C5J C6J 1.415(11)
C6J C7J 1.332(11)
C7J C8J 1.454(9)
C8J C9J 1.370(9)
C9J C10J 1.389(10)
C10J C11J 1.419(10)
C10J C15J 1.461(9)
C11J C12J 1.331(12)
C12J C13J 1.403(13)
C13J C14J 1.407(11)
C14J C15J 1.419(10)
O1K C1K 1.250(7)
O2K C1K 1.262(7)
C1K C2K 1.500(8)
C2K C15K 1.388(9)
C2K C3K 1.417(9)
C3K C4K 1.396(10)
C3K C8K 1.445(9)
C4K C5K 1.387(10)
C5K C6K 1.393(12)
C6K C7K 1.348(13)
C7K C8K 1.425(11)
C8K C9K 1.387(11)
C9K C10K 1.365(11)
C10K C15K 1.438(9)
C10K C11K 1.449(11)
C11K C12K 1.321(12)
C12K C13K 1.411(11)
C13K C14K 1.346(10)
C14K C15K 1.430(9)
O1L C1L 1.231(6)
O2L C1L 1.269(6)
C1L C2L 1.525(7)
C2L C3L 1.389(8)
C2L C15L 1.417(8)
C3L C8L 1.435(8)
C3L C4L 1.438(9)
C4L C5L 1.354(9)
C5L C6L 1.411(11)
C6L C7L 1.362(11)
C7L C8L 1.445(9)
C8L C9L 1.362(9)
C9L C10L 1.416(9)
C10L C11L 1.412(9)
C10L C15L 1.454(8)
C11L C12L 1.341(11)
C12L C13L 1.439(10)
C13L C14L 1.365(9)
C14L C15L 1.395(9)
Ag11 N1E 2.112(5)
Ag11 N1F 2.113(5)
C21E N1E 1.315(8)
C21E N2E 1.334(8)
N1E C22E 1.371(7)
C22E C23E 1.338(9)
C23E N2E 1.364(8)
N2E C24E 1.456(9)
C24E C25E 1.607(16)
C25E C26Y 1.521(17)
C26Y C27E 1.49(2)
C25Y C26E 1.34(3)
C26E C27Y 1.61(3)
C21F N1F 1.329(7)
C21F N2F 1.338(7)
N1F C22F 1.365(7)
C22F C23F 1.336(9)
C23F N2F 1.376(7)
N2F C24F 1.473(7)
C24F C25F 1.512(9)
C25F C26F 1.500(9)
C26F C27F 1.517(10)
Ag12 N1H 2.122(5)
Ag12 N1G 2.124(5)
C21G N1G 1.314(8)
C21G N2G 1.328(8)
N1G C22G 1.381(8)
C22G C23G 1.353(9)
C23G N2G 1.371(8)
N2G C24G 1.463(9)
C24G C25G 1.549(10)
C25G C26G 1.501(10)
C26G C27G 1.505(11)
C21H N1H 1.318(8)
C21H N2H 1.361(8)
N1H C22H 1.366(8)
C22H C23H 1.353(9)
C23H N2H 1.372(8)
N2H C24H 1.463(8)
C24H C25H 1.56(2)
C25H C26H 1.48(3)
C26H C27H 1.52(3)
C25Z C26Z 1.52(2)
C26Z C27Z 1.52(3)
